data_7202066
loop_
_publ_author_name
'Zheng, Guo-li'
'Li, Yin-Yan'
'Deng, Rui-Ping'
'Song, Shu-Yan'
'Zhang, Hong-Jie'

_publ_section_title
;
 Self-assembly of guest-induced calix[4]arene nanocapsules into
 three-dimensional molecular architecture
;
_journal_issue 6
_journal_name_full CrystEngComm
_journal_page_first 658
_journal_paper_doi 10.1039/b803361g
_journal_volume 10
_journal_year 2008
_chemical_formula_sum 'C75 H83 Ag7 Cl K2 N4 O31.5'
_chemical_formula_weight 2413.19
_chemical_name_systematic
;
?
;
_space_group_IT_number 56
_symmetry_cell_setting orthorhombic
_symmetry_space_group_name_Hall '-P 2ab 2ac'
_symmetry_space_group_name_H-M 'P c c n'
_atom_sites_solution_hydrogens geom
_atom_sites_solution_primary direct
_atom_sites_solution_secondary difmap
_audit_creation_method SHELXL-97
_cell_angle_alpha 90.00
_cell_angle_beta 90.00
_cell_angle_gamma 90.00
_cell_formula_units_Z 8
_cell_length_a 27.1014(14)
_cell_length_b 30.1316(15)
_cell_length_c 19.7260(10)
_cell_measurement_temperature 293(2)
_cell_volume 16108.4(14)
_computing_cell_refinement 'Bruker SMART'
_computing_data_collection 'Bruker SMART'
_computing_data_reduction 'Bruker SAINT software (Bruker, 1999)'
_computing_molecular_graphics 'SHELXTL-PLUS (Sheldrick, 1990)'
_computing_publication_material SHELXL-97
_computing_structure_refinement 'SHELXL-97 (Sheldrick, 1997)'
_computing_structure_solution 'SHELXS-97(Sheldrick, 1997)'
_diffrn_ambient_temperature 293(2)
_diffrn_measured_fraction_theta_full 0.983
_diffrn_measured_fraction_theta_max 0.983
_diffrn_radiation_monochromator graphite
_diffrn_radiation_source 'fine-focus sealed tube'
_diffrn_radiation_type MoK\a
_diffrn_radiation_wavelength 0.71073
_diffrn_reflns_av_R_equivalents 0.0487
_diffrn_reflns_av_sigmaI/netI 0.0343
_diffrn_reflns_limit_h_max 32
_diffrn_reflns_limit_h_min -31
_diffrn_reflns_limit_k_max 32
_diffrn_reflns_limit_k_min -36
_diffrn_reflns_limit_l_max 22
_diffrn_reflns_limit_l_min -23
_diffrn_reflns_number 81836
_diffrn_reflns_theta_full 25.38
_diffrn_reflns_theta_max 25.38
_diffrn_reflns_theta_min 1.44
_exptl_absorpt_coefficient_mu 1.893
_exptl_absorpt_correction_T_max 0.261
_exptl_absorpt_correction_T_min 0.228
_exptl_absorpt_correction_type empirical
_exptl_absorpt_process_details SADABS
_exptl_crystal_colour colorless
_exptl_crystal_density_diffrn 1.990
_exptl_crystal_density_method 'not measured'
_exptl_crystal_description block
_exptl_crystal_F_000 9576
_exptl_crystal_size_max 0.21
_exptl_crystal_size_mid 0.19
_exptl_crystal_size_min 0.14
_refine_diff_density_max 6.025
_refine_diff_density_min -2.929
_refine_diff_density_rms 0.257
_refine_ls_extinction_method none
_refine_ls_goodness_of_fit_ref 1.039
_refine_ls_matrix_type full
_refine_ls_number_parameters 1097
_refine_ls_number_reflns 14559
_refine_ls_number_restraints 1
_refine_ls_restrained_S_all 1.040
_refine_ls_R_factor_all 0.1210
_refine_ls_R_factor_gt 0.0955
_refine_ls_shift/su_max 0.001
_refine_ls_shift/su_mean 0.000
_refine_ls_structure_factor_coef Fsqd
_refine_ls_weighting_details 'calc w=1/[\s^2^(Fo^2^)+(0.1854P)^2^+120.7176P] where P=(Fo^2^+2Fc^2^)/3'
_refine_ls_weighting_scheme calc
_refine_ls_wR_factor_gt 0.2575
_refine_ls_wR_factor_ref 0.2874
_reflns_number_gt 10644
_reflns_number_total 14559
_reflns_threshold_expression >2sigma(I)
_cod_data_source_file b803361g.txt
_cod_data_source_block 1
_cod_original_sg_symbol_H-M Pccn
_cod_original_formula_sum 'C75 H83 Ag7 Cl K2 N4 O31.50'
_cod_database_code 7202066

loop_
_symmetry_equiv_pos_as_xyz
'x, y, z'
'-x+1/2, -y+1/2, z'
'x+1/2, -y, -z+1/2'
'-x, y+1/2, -z+1/2'
'-x, -y, -z'
'x-1/2, y-1/2, -z'
'-x-1/2, y, z-1/2'
'x, -y-1/2, z-1/2'

loop_
_atom_site_label
_atom_site_type_symbol
_atom_site_fract_x
_atom_site_fract_y
_atom_site_fract_z
_atom_site_U_iso_or_equiv
_atom_site_adp_type
_atom_site_occupancy
_atom_site_symmetry_multiplicity
_atom_site_calc_flag
_atom_site_refinement_flags
_atom_site_disorder_assembly
_atom_site_disorder_group
C1 C -0.0754(2) 0.76390(16) 0.8125(3) 0.037(2) Uani 1 1 d G . .
C2 C -0.10503(18) 0.7946(2) 0.7832(3) 0.042(2) Uani 1 1 d G . .
H2 H -0.1384 0.7883 0.7775 0.051 Uiso 1 1 calc R . .
C3 C -0.0869(2) 0.8355(2) 0.7615(3) 0.048(3) Uani 1 1 d G . .
H3 H -0.1070 0.8563 0.7404 0.057 Uiso 1 1 calc R . .
C4 C -0.0383(3) 0.84337(16) 0.7728(3) 0.050(3) Uani 1 1 d G . .
H4 H -0.0258 0.8709 0.7599 0.060 Uiso 1 1 calc R . .
C5 C -0.00640(19) 0.8140(2) 0.8018(3) 0.041(2) Uani 1 1 d G . .
C6 C -0.0248(2) 0.77206(17) 0.8189(3) 0.034(2) Uani 1 1 d G . .
C7 C 0.0480(5) 0.8264(4) 0.8182(6) 0.052(3) Uani 1 1 d . . .
H7A H 0.0681 0.7997 0.8191 0.062 Uiso 1 1 calc R . .
H7B H 0.0608 0.8458 0.7831 0.062 Uiso 1 1 calc R . .
C8 C 0.0510(3) 0.8500(2) 0.8875(3) 0.051(3) Uani 1 1 d G . .
C9 C 0.0366(3) 0.8968(2) 0.8864(3) 0.054(3) Uani 1 1 d G . .
H9 H 0.0276 0.9114 0.8467 0.065 Uiso 1 1 calc R . .
C10 C 0.0373(3) 0.91861(15) 0.9507(4) 0.057(3) Uani 1 1 d G . .
H10 H 0.0317 0.9490 0.9526 0.068 Uiso 1 1 calc R . .
C11 C 0.0456(3) 0.89721(19) 1.0062(3) 0.044(3) Uani 1 1 d G . .
H11 H 0.0424 0.9121 1.0473 0.053 Uiso 1 1 calc R . .
C12 C 0.0595(2) 0.85172(19) 1.0070(3) 0.041(2) Uani 1 1 d G . .
C13 C 0.0630(2) 0.82953(15) 0.9448(3) 0.035(2) Uani 1 1 d G . .
C14 C 0.0669(4) 0.8279(3) 1.0766(6) 0.040(2) Uani 1 1 d . . .
H14A H 0.0843 0.8001 1.0704 0.047 Uiso 1 1 calc R . .
H14B H 0.0860 0.8465 1.1071 0.047 Uiso 1 1 calc R . .
C15 C 0.01715(17) 0.82003(19) 1.1044(3) 0.032(2) Uani 1 1 d G . .
C16 C -0.0100(2) 0.85176(16) 1.1429(3) 0.041(2) Uani 1 1 d G . .
H16 H 0.0057 0.8784 1.1531 0.049 Uiso 1 1 calc R . .
C17 C -0.0535(2) 0.84679(19) 1.1643(3) 0.049(3) Uani 1 1 d G . .
H17 H -0.0688 0.8695 1.1884 0.059 Uiso 1 1 calc R . .
C18 C -0.07881(17) 0.8067(2) 1.1517(3) 0.042(2) Uani 1 1 d G . .
H18 H -0.1115 0.8035 1.1652 0.050 Uiso 1 1 calc R . .
C19 C -0.0549(2) 0.77159(17) 1.1189(3) 0.033(2) Uani 1 1 d G . .
C20 C -0.0051(2) 0.77778(16) 1.0991(3) 0.033(2) Uani 1 1 d G . .
C21 C -0.0815(4) 0.7295(3) 1.0998(5) 0.039(2) Uani 1 1 d . . .
H21A H -0.1044 0.7214 1.1356 0.046 Uiso 1 1 calc R . .
H21B H -0.0579 0.7055 1.0948 0.046 Uiso 1 1 calc R . .
C22 C -0.1098(2) 0.7357(2) 1.0336(2) 0.034(2) Uani 1 1 d G . .
C23 C -0.1554(2) 0.7626(2) 1.0376(2) 0.037(2) Uani 1 1 d G . .
H23 H -0.1668 0.7745 1.0781 0.045 Uiso 1 1 calc R . .
C24 C -0.17979(18) 0.7686(2) 0.9771(3) 0.041(2) Uani 1 1 d G . .
H24 H -0.2095 0.7839 0.9775 0.049 Uiso 1 1 calc R . .
C25 C -0.1630(2) 0.7535(2) 0.9181(2) 0.034(2) Uani 1 1 d G . .
H25 H -0.1823 0.7581 0.8798 0.041 Uiso 1 1 calc R . .
C26 C -0.1193(2) 0.7318(2) 0.9104(2) 0.036(2) Uani 1 1 d G . .
C27 C -0.09328(18) 0.72135(19) 0.9719(3) 0.034(2) Uani 1 1 d G . .
C28 C -0.0974(4) 0.7202(3) 0.8416(5) 0.038(2) Uani 1 1 d . . .
H28A H -0.1228 0.7088 0.8116 0.045 Uiso 1 1 calc R . .
H28B H -0.0719 0.6979 0.8464 0.045 Uiso 1 1 calc R . .
C29 C 0.0295(4) 0.7180(4) 0.7839(6) 0.045(3) Uani 1 1 d . . .
H29A H 0.0558 0.7365 0.7665 0.054 Uiso 1 1 calc R . .
H29B H 0.0054 0.7138 0.7482 0.054 Uiso 1 1 calc R . .
C30 C 0.0501(4) 0.6735(4) 0.8057(7) 0.049(3) Uani 1 1 d . . .
C31 C 0.1320(4) 0.7845(5) 0.9411(10) 0.077(5) Uani 1 1 d . . .
H31A H 0.1439 0.7847 0.9875 0.093 Uiso 1 1 calc R . .
H31B H 0.1447 0.8108 0.9189 0.093 Uiso 1 1 calc R . .
C32 C 0.1516(4) 0.7455(4) 0.9069(6) 0.045(3) Uani 1 1 d . . .
C33 C 0.0444(5) 0.7155(4) 1.1175(6) 0.053(3) Uani 1 1 d . . .
H33A H 0.0216 0.6929 1.1330 0.064 Uiso 1 1 calc R . .
H33B H 0.0541 0.7332 1.1564 0.064 Uiso 1 1 calc R . .
C34 C 0.0896(6) 0.6933(4) 1.0878(9) 0.064(4) Uani 1 1 d . . .
C35 C -0.0609(4) 0.6493(3) 0.9747(7) 0.048(3) Uani 1 1 d . . .
H35A H -0.0722 0.6385 0.9311 0.058 Uiso 1 1 calc R . .
H35B H -0.0873 0.6449 1.0072 0.058 Uiso 1 1 calc R . .
C36 C -0.0162(4) 0.6222(4) 0.9968(6) 0.045(3) Uani 1 1 d . . .
C37 C 0.2314(4) 0.5459(3) 0.7778(5) 0.038(2) Uani 1 1 d . . .
H37A H 0.2023 0.5335 0.7562 0.045 Uiso 1 1 calc R . .
H37B H 0.2566 0.5496 0.7433 0.045 Uiso 1 1 calc R . .
C38 C 0.2185(4) 0.5913(3) 0.8071(5) 0.038(2) Uani 1 1 d . . .
C39 C 0.3222(4) 0.5886(3) 0.9767(5) 0.035(2) Uani 1 1 d . . .
H39A H 0.3354 0.6025 0.9363 0.043 Uiso 1 1 calc R . .
H39B H 0.3474 0.5893 1.0116 0.043 Uiso 1 1 calc R . .
C40 C 0.2771(4) 0.6139(3) 1.0006(5) 0.034(2) Uani 1 1 d . . .
C41 C 0.2152(4) 0.5100(3) 1.1097(4) 0.037(2) Uani 1 1 d . . .
H41A H 0.2396 0.5307 1.1267 0.044 Uiso 1 1 calc R . .
H41B H 0.2089 0.4883 1.1450 0.044 Uiso 1 1 calc R . .
C42 C 0.1682(4) 0.5350(4) 1.0954(6) 0.046(3) Uani 1 1 d . . .
C43 C 0.1229(4) 0.4647(4) 0.9196(7) 0.052(3) Uani 1 1 d . . .
H43A H 0.1091 0.4565 0.9632 0.062 Uiso 1 1 calc R . .
H43B H 0.1094 0.4449 0.8856 0.062 Uiso 1 1 calc R . .
C44 C 0.1084(4) 0.5124(4) 0.9028(6) 0.049(3) Uani 1 1 d . . .
C45 C 0.25461(16) 0.44412(19) 0.7744(3) 0.034(2) Uani 1 1 d G . .
C46 C 0.2842(2) 0.41334(16) 0.7419(3) 0.039(2) Uani 1 1 d G . .
H46 H 0.2698 0.3875 0.7253 0.047 Uiso 1 1 calc R . .
C47 C 0.3340(2) 0.41945(18) 0.7331(3) 0.045(3) Uani 1 1 d G . .
H47 H 0.3528 0.3981 0.7111 0.054 Uiso 1 1 calc R . .
C48 C 0.35594(16) 0.4580(2) 0.7576(3) 0.037(2) Uani 1 1 d G . .
H48 H 0.3895 0.4626 0.7508 0.045 Uiso 1 1 calc R . .
C49 C 0.3289(2) 0.48933(16) 0.7917(3) 0.0295(19) Uani 1 1 d G . .
C50 C 0.27705(19) 0.48125(16) 0.7971(3) 0.033(2) Uani 1 1 d G . .
C51 C 0.3530(4) 0.5266(3) 0.8279(5) 0.033(2) Uani 1 1 d . . .
H51A H 0.3289 0.5496 0.8375 0.039 Uiso 1 1 calc R . .
H51B H 0.3787 0.5393 0.7997 0.039 Uiso 1 1 calc R . .
C52 C 0.3755(2) 0.50932(19) 0.8950(2) 0.0301(19) Uani 1 1 d G . .
C53 C 0.4176(2) 0.4849(2) 0.8913(2) 0.035(2) Uani 1 1 d G . .
H53 H 0.4342 0.4817 0.8504 0.042 Uiso 1 1 calc R . .
C54 C 0.43538(19) 0.4647(2) 0.9499(3) 0.043(2) Uani 1 1 d G . .
H54 H 0.4633 0.4468 0.9477 0.052 Uiso 1 1 calc R . .
C55 C 0.4113(2) 0.4712(2) 1.0126(2) 0.037(2) Uani 1 1 d G . .
H55 H 0.4245 0.4582 1.0513 0.045 Uiso 1 1 calc R . .
C56 C 0.3683(2) 0.4964(2) 1.0185(2) 0.0311(19) Uani 1 1 d G . .
C57 C 0.35201(17) 0.51603(17) 0.9574(3) 0.0270(18) Uani 1 1 d G . .
C58 C 0.3392(4) 0.4976(3) 1.0819(5) 0.034(2) Uani 1 1 d . . .
H58A H 0.3162 0.5223 1.0805 0.041 Uiso 1 1 calc R . .
H58B H 0.3611 0.5020 1.1202 0.041 Uiso 1 1 calc R . .
C59 C 0.3115(2) 0.45515(14) 1.0906(3) 0.034(2) Uani 1 1 d G . .
C60 C 0.33523(16) 0.41586(18) 1.1126(3) 0.0314(19) Uani 1 1 d G . .
H60 H 0.3679 0.4175 1.1267 0.038 Uiso 1 1 calc R . .
C61 C 0.3118(2) 0.37541(15) 1.1139(3) 0.033(2) Uani 1 1 d G . .
H61 H 0.3288 0.3505 1.1290 0.039 Uiso 1 1 calc R . .
C62 C 0.2635(2) 0.37133(13) 1.0932(3) 0.034(2) Uani 1 1 d G . .
H62 H 0.2479 0.3439 1.0951 0.041 Uiso 1 1 calc R . .
C63 C 0.23807(16) 0.40867(16) 1.0694(3) 0.0269(18) Uani 1 1 d G . .
C64 C 0.26212(19) 0.44971(13) 1.0701(3) 0.0251(17) Uani 1 1 d G . .
C65 C 0.1868(4) 0.4037(3) 1.0413(5) 0.032(2) Uani 1 1 d . . .
H65A H 0.1697 0.4320 1.0425 0.039 Uiso 1 1 calc R . .
H65B H 0.1682 0.3826 1.0681 0.039 Uiso 1 1 calc R . .
C66 C 0.1911(2) 0.38739(17) 0.9682(2) 0.0305(19) Uani 1 1 d G . .
C67 C 0.2014(3) 0.34218(16) 0.9564(3) 0.037(2) Uani 1 1 d G . .
H67 H 0.2043 0.3226 0.9927 0.045 Uiso 1 1 calc R . .
C68 C 0.2072(3) 0.32676(13) 0.8896(3) 0.041(2) Uani 1 1 d G . .
H68 H 0.2109 0.2966 0.8810 0.049 Uiso 1 1 calc R . .
C69 C 0.2074(3) 0.35723(18) 0.8366(2) 0.045(3) Uani 1 1 d G . .
H69 H 0.2145 0.3473 0.7930 0.054 Uiso 1 1 calc R . .
C70 C 0.1977(3) 0.40100(17) 0.8466(2) 0.034(2) Uani 1 1 d G . .
C71 C 0.1872(2) 0.41384(14) 0.9115(3) 0.0283(18) Uani 1 1 d G . .
C72 C 0.2011(4) 0.4336(4) 0.7881(5) 0.038(2) Uani 1 1 d . . .
H72A H 0.1861 0.4208 0.7479 0.046 Uiso 1 1 calc R . .
H72B H 0.1834 0.4606 0.7993 0.046 Uiso 1 1 calc R . .
C73 C 0.2500 0.7500 1.0763(7) 0.034(3) Uani 1 2 d S . .
H73A H 0.2265 0.7652 1.0473 0.041 Uiso 0.50 1 calc PR . .
H73B H 0.2735 0.7348 1.0473 0.041 Uiso 0.50 1 calc PR . .
C74 C 0.1882(3) 0.7411(3) 1.1623(5) 0.033(2) Uani 1 1 d . . .
H74A H 0.1641 0.7564 1.1345 0.039 Uiso 1 1 calc R . .
H74B H 0.1706 0.7198 1.1904 0.039 Uiso 1 1 calc R . .
C75 C 0.2605(3) 0.6947(3) 1.1618(5) 0.0295(19) Uani 1 1 d . . .
H75A H 0.2440 0.6729 1.1899 0.035 Uiso 1 1 calc R . .
H75B H 0.2843 0.6793 1.1337 0.035 Uiso 1 1 calc R . .
C76 C 0.2500 0.7500 1.2472(7) 0.033(3) Uani 1 2 d S . .
H76A H 0.2335 0.7286 1.2761 0.039 Uiso 0.50 1 calc PR . .
H76B H 0.2665 0.7714 1.2761 0.039 Uiso 0.50 1 calc PR . .
N1 N 0.2236(3) 0.7169(2) 1.1177(4) 0.0279(16) Uani 1 1 d . . .
N2 N 0.2132(3) 0.7730(3) 1.2057(4) 0.0324(17) Uani 1 1 d . . .
N3 N 0.4325(3) 0.3384(3) 1.0378(4) 0.0378(19) Uani 1 1 d . . .
H3A H 0.4184 0.3220 1.0700 0.057 Uiso 1 1 calc R . .
H3B H 0.4509 0.3594 1.0568 0.057 Uiso 1 1 calc R . .
H3C H 0.4514 0.3212 1.0119 0.057 Uiso 1 1 calc R . .
N4 N 0.3198(4) 0.3961(3) 0.9151(5) 0.051(2) Uani 1 1 d . . .
H4A H 0.3282 0.3935 0.8716 0.077 Uiso 1 1 calc R . .
H4B H 0.3160 0.4246 0.9253 0.077 Uiso 1 1 calc R . .
H4C H 0.2917 0.3817 0.9226 0.077 Uiso 1 1 calc R . .
O1 O 0.0062(2) 0.7395(2) 0.8420(3) 0.0365(15) Uani 1 1 d . . .
O2 O 0.0790(2) 0.7865(2) 0.9417(4) 0.0407(17) Uani 1 1 d . . .
O3 O 0.0201(3) 0.7436(2) 1.0688(3) 0.0362(15) Uani 1 1 d . . .
O4 O -0.0506(2) 0.6959(2) 0.9694(3) 0.0341(14) Uani 1 1 d . . .
O5 O 0.0811(3) 0.6568(3) 0.7646(5) 0.058(2) Uani 1 1 d . . .
O6 O 0.0321(4) 0.6554(3) 0.8554(5) 0.071(3) Uani 1 1 d . . .
O7 O 0.1236(3) 0.7184(3) 0.8785(5) 0.066(3) Uani 1 1 d . . .
O8 O 0.1983(3) 0.7422(4) 0.9067(7) 0.092(4) Uani 1 1 d . . .
O9 O 0.1093(4) 0.7057(4) 1.0353(6) 0.069(3) Uani 1 1 d . . .
O10 O 0.1061(4) 0.6616(4) 1.1250(7) 0.092(4) Uani 1 1 d . . .
O11 O 0.0238(3) 0.6403(3) 1.0083(4) 0.0516(19) Uani 1 1 d . . .
O12 O -0.0275(4) 0.5820(3) 1.0011(6) 0.072(3) Uani 1 1 d . . .
O13 O 0.2488(2) 0.5156(2) 0.8281(3) 0.0283(13) Uani 1 1 d . . .
O14 O 0.3091(2) 0.54275(19) 0.9619(3) 0.0281(13) Uani 1 1 d . . .
O15 O 0.2351(2) 0.48757(19) 1.0515(3) 0.0256(12) Uani 1 1 d . . .
O16 O 0.1752(2) 0.4597(2) 0.9217(3) 0.0321(14) Uani 1 1 d . . .
O17 O 0.1969(3) 0.6157(3) 0.7649(4) 0.059(2) Uani 1 1 d . . .
O18 O 0.2298(4) 0.6009(3) 0.8651(4) 0.071(3) Uani 1 1 d . . .
O19 O 0.2396(3) 0.5951(2) 1.0208(4) 0.0400(16) Uani 1 1 d . . .
O20 O 0.2815(3) 0.6566(2) 0.9971(4) 0.0461(18) Uani 1 1 d . . .
O21 O 0.1504(3) 0.5358(3) 1.0368(4) 0.0517(19) Uani 1 1 d . . .
O22 O 0.1486(5) 0.5506(4) 1.1459(5) 0.101(5) Uani 1 1 d . . .
O23 O 0.1397(3) 0.5382(3) 0.8831(4) 0.054(2) Uani 1 1 d . . .
O24 O 0.0635(3) 0.5210(3) 0.9120(6) 0.076(3) Uani 1 1 d . . .
O25 O 0.3136(6) 0.6611(7) 0.8318(10) 0.125(6) Uani 1 1 d D . .
O26 O 0.0601(5) 0.4813(5) 1.0992(9) 0.122(5) Uani 1 1 d . . .
O27 O 0.1092(9) 0.9146(6) 1.1870(10) 0.079(7) Uani 0.50 1 d P . .
O28 O 0.0545(8) 0.5837(9) 1.1776(15) 0.077(7) Uani 0.50 1 d P . .
O29 O 0.1728(8) 0.6251(6) 1.2054(12) 0.070(6) Uani 0.50 1 d P . .
O30 O -0.2442(9) 0.7860(8) 0.7917(11) 0.085(7) Uani 0.50 1 d P . .
O31 O 0.521(2) 0.4682(10) 0.795(4) 0.27(5) Uani 0.35 1 d P . .
O32 O 0.1733(15) 0.9013(10) 1.143(2) 0.110(11) Uani 0.40 1 d P . .
O33 O -0.2928(12) 0.7579(14) 0.7188(17) 0.104(13) Uani 0.40 1 d P . .
O34 O -0.271(2) 0.7716(13) 0.753(2) 0.094(16) Uani 0.30 1 d P . .
O35 O 0.4710(14) 0.4230(12) 0.714(2) 0.143(19) Uani 0.40 1 d P . .
O36 O -0.0645(19) 0.968(2) 0.764(4) 0.17(3) Uani 0.30 1 d P . .
O37 O -0.3053(14) 0.800(2) 0.720(3) 0.13(2) Uani 0.30 1 d P . .
O39 O 0.057(11) 0.909(4) 0.693(5) 0.5(2) Uani 0.20 1 d P . .
O40 O 0.1666(15) 0.6493(16) 1.268(5) 0.17(4) Uani 0.30 1 d P . .
O41 O 0.529(2) 0.506(2) 0.794(3) 0.14(2) Uani 0.30 1 d P . .
O42 O -0.021(3) 0.954(2) 0.704(4) 0.16(4) Uani 0.25 1 d P . .
K1 K 0.21761(9) 0.53295(7) 0.94562(11) 0.0401(5) Uani 1 1 d . . .
K2 K 0.04061(10) 0.71211(8) 0.95195(14) 0.0511(6) Uani 1 1 d . . .
Ag1 Ag 0.16400(3) 0.68551(2) 0.78182(4) 0.0392(2) Uani 1 1 d . . .
Ag2 Ag 0.18719(3) 0.65684(3) 1.05048(5) 0.0497(3) Uani 1 1 d . . .
Ag3 Ag 0.09197(4) 0.59282(3) 1.02800(6) 0.0629(3) Uani 1 1 d . . .
Ag4 Ag 0.23811(5) 0.67792(4) 0.89439(6) 0.0758(4) Uani 1 1 d D . .
Ag5 Ag 0.01332(6) 0.53321(5) 1.05640(9) 0.0941(5) Uani 1 1 d . . .
Ag7 Ag 0.37683(3) 0.36836(3) 0.97713(4) 0.0472(3) Uani 1 1 d . . .
Ag6 Ag 0.0549(3) 0.58897(10) 0.87557(19) 0.0891(17) Uani 0.577(17) 1 d P . 1
Cl Cl 0.1297(4) 0.6225(3) 0.8904(4) 0.093(5) Uani 0.577(17) 1 d P . 1
Ag6' Ag 0.0848(6) 0.5948(3) 0.8647(5) 0.119(4) Uani 0.423(17) 1 d P . 2
Cl' Cl 0.1564(6) 0.6364(3) 0.9215(7) 0.111(6) Uani 0.423(17) 1 d P . 2

loop_
_atom_site_aniso_label
_atom_site_aniso_U_11
_atom_site_aniso_U_22
_atom_site_aniso_U_33
_atom_site_aniso_U_23
_atom_site_aniso_U_13
_atom_site_aniso_U_12
C1 0.050(6) 0.039(5) 0.021(4) -0.007(4) 0.002(4) 0.008(4)
C2 0.050(6) 0.053(6) 0.024(5) 0.000(4) 0.001(4) 0.020(5)
C3 0.065(8) 0.045(6) 0.032(5) 0.005(5) 0.008(5) 0.018(5)
C4 0.073(8) 0.045(6) 0.032(5) 0.006(4) 0.016(5) 0.015(6)
C5 0.059(7) 0.034(5) 0.029(5) -0.001(4) 0.012(5) 0.006(5)
C6 0.045(6) 0.032(5) 0.026(5) -0.004(4) 0.009(4) 0.010(4)
C7 0.052(7) 0.045(6) 0.058(7) 0.007(5) 0.026(6) 0.002(5)
C8 0.037(6) 0.046(6) 0.069(8) -0.015(6) 0.034(5) -0.016(5)
C9 0.056(7) 0.035(6) 0.072(8) 0.012(5) 0.022(6) -0.005(5)
C10 0.065(8) 0.020(5) 0.085(9) -0.008(5) 0.040(7) -0.005(5)
C11 0.041(6) 0.028(5) 0.063(7) -0.004(5) 0.015(5) -0.010(4)
C12 0.023(5) 0.035(5) 0.065(7) -0.009(5) 0.013(4) -0.005(4)
C13 0.026(5) 0.027(5) 0.053(6) -0.004(4) 0.011(4) -0.004(4)
C14 0.034(5) 0.030(5) 0.055(6) -0.008(4) -0.009(5) 0.000(4)
C15 0.025(4) 0.035(5) 0.036(5) -0.005(4) -0.009(4) 0.006(4)
C16 0.044(6) 0.041(5) 0.038(5) -0.019(4) -0.008(4) 0.008(4)
C17 0.045(6) 0.072(8) 0.030(5) -0.017(5) -0.004(4) 0.020(6)
C18 0.037(5) 0.063(7) 0.026(5) -0.003(5) -0.008(4) 0.006(5)
C19 0.043(5) 0.037(5) 0.018(4) 0.006(4) -0.001(4) -0.007(4)
C20 0.034(5) 0.034(5) 0.030(5) -0.006(4) -0.001(4) 0.002(4)
C21 0.046(6) 0.041(5) 0.029(5) 0.013(4) -0.001(4) 0.001(4)
C22 0.038(5) 0.028(5) 0.037(5) 0.012(4) -0.009(4) -0.010(4)
C23 0.047(6) 0.034(5) 0.030(5) 0.007(4) -0.001(4) -0.009(4)
C24 0.030(5) 0.037(5) 0.057(7) 0.015(5) 0.001(4) -0.006(4)
C25 0.035(5) 0.031(5) 0.037(5) 0.002(4) -0.006(4) 0.000(4)
C26 0.034(5) 0.033(5) 0.042(5) -0.004(4) -0.005(4) -0.009(4)
C27 0.033(5) 0.026(4) 0.043(6) 0.008(4) -0.012(4) -0.003(4)
C28 0.050(6) 0.029(5) 0.034(5) -0.003(4) -0.014(4) 0.003(4)
C29 0.043(6) 0.043(6) 0.049(6) -0.019(5) 0.005(5) 0.011(5)
C30 0.044(6) 0.040(6) 0.063(8) -0.013(6) 0.001(5) 0.011(5)
C31 0.023(5) 0.068(9) 0.140(14) -0.062(9) -0.004(7) 0.004(5)
C32 0.032(5) 0.042(6) 0.060(7) -0.013(5) 0.007(5) 0.010(4)
C33 0.061(7) 0.044(6) 0.054(7) 0.001(5) -0.029(6) 0.008(5)
C34 0.063(8) 0.041(6) 0.088(11) -0.024(7) -0.045(8) 0.021(6)
C35 0.046(6) 0.026(5) 0.072(8) -0.002(5) -0.003(5) -0.011(4)
C36 0.050(7) 0.037(6) 0.048(6) 0.009(5) 0.003(5) 0.003(5)
C37 0.055(6) 0.037(5) 0.021(4) 0.011(4) -0.001(4) 0.020(4)
C38 0.054(6) 0.034(5) 0.025(5) 0.005(4) 0.008(4) 0.021(4)
C39 0.037(5) 0.029(5) 0.041(5) -0.004(4) 0.007(4) 0.000(4)
C40 0.033(5) 0.035(5) 0.032(5) -0.005(4) -0.009(4) 0.011(4)
C41 0.054(6) 0.038(5) 0.019(4) 0.000(4) 0.002(4) 0.013(4)
C42 0.055(7) 0.039(6) 0.045(6) 0.005(5) 0.013(5) 0.013(5)
C43 0.035(6) 0.048(6) 0.072(8) 0.009(6) -0.002(5) 0.015(5)
C44 0.047(7) 0.053(7) 0.046(6) 0.009(5) -0.002(5) 0.022(6)
C45 0.054(6) 0.035(5) 0.012(4) 0.004(3) -0.003(4) 0.001(4)
C46 0.053(6) 0.039(5) 0.026(5) -0.007(4) -0.004(4) 0.011(5)
C47 0.067(7) 0.051(6) 0.017(4) -0.003(4) 0.004(4) 0.024(5)
C48 0.040(5) 0.043(6) 0.029(5) 0.002(4) 0.011(4) 0.008(4)
C49 0.036(5) 0.033(5) 0.020(4) 0.010(3) 0.004(3) 0.008(4)
C50 0.051(6) 0.029(5) 0.018(4) 0.009(3) 0.003(4) 0.016(4)
C51 0.032(5) 0.036(5) 0.030(5) 0.009(4) 0.008(4) 0.001(4)
C52 0.027(4) 0.030(4) 0.033(5) 0.003(4) 0.001(4) -0.002(4)
C53 0.032(5) 0.034(5) 0.040(5) 0.002(4) 0.005(4) 0.003(4)
C54 0.027(5) 0.037(5) 0.065(7) 0.003(5) -0.011(5) 0.003(4)
C55 0.040(5) 0.031(5) 0.040(5) 0.001(4) -0.011(4) 0.007(4)
C56 0.031(5) 0.023(4) 0.039(5) -0.001(4) -0.011(4) 0.001(3)
C57 0.030(4) 0.014(4) 0.037(5) 0.003(3) -0.004(4) 0.003(3)
C58 0.036(5) 0.034(5) 0.033(5) -0.003(4) -0.008(4) -0.001(4)
C59 0.055(6) 0.036(5) 0.010(4) 0.000(3) 0.003(4) 0.004(4)
C60 0.030(5) 0.042(5) 0.022(4) 0.000(4) -0.002(3) 0.005(4)
C61 0.045(6) 0.028(5) 0.024(4) 0.006(3) 0.006(4) 0.013(4)
C62 0.059(6) 0.016(4) 0.029(5) 0.004(3) 0.007(4) 0.004(4)
C63 0.044(5) 0.026(4) 0.011(4) -0.004(3) 0.003(3) 0.006(4)
C64 0.037(5) 0.025(4) 0.013(4) 0.001(3) 0.002(3) 0.004(3)
C65 0.039(5) 0.023(4) 0.035(5) 0.003(4) 0.009(4) -0.002(4)
C66 0.032(5) 0.030(5) 0.030(5) -0.004(4) 0.004(4) -0.001(4)
C67 0.045(6) 0.018(4) 0.049(6) -0.004(4) 0.005(5) -0.009(4)
C68 0.052(6) 0.032(5) 0.038(5) -0.012(4) 0.007(5) -0.009(4)
C69 0.051(6) 0.040(6) 0.044(6) -0.014(5) 0.001(5) -0.013(5)
C70 0.042(5) 0.034(5) 0.027(5) -0.012(4) -0.011(4) -0.002(4)
C71 0.023(4) 0.033(5) 0.029(5) -0.007(4) 0.003(3) -0.001(3)
C72 0.041(5) 0.047(6) 0.026(5) -0.003(4) -0.012(4) 0.003(4)
C73 0.040(7) 0.032(7) 0.031(7) 0.000 0.000 0.013(6)
C74 0.028(5) 0.036(5) 0.034(5) 0.000(4) 0.004(4) 0.004(4)
C75 0.031(5) 0.031(5) 0.026(4) -0.004(4) -0.006(3) 0.003(4)
C76 0.047(8) 0.027(6) 0.025(6) 0.000 0.000 0.004(6)
N1 0.032(4) 0.023(4) 0.028(4) -0.003(3) -0.002(3) 0.002(3)
N2 0.036(4) 0.032(4) 0.030(4) -0.004(3) 0.003(3) 0.005(3)
N3 0.042(5) 0.036(4) 0.035(4) 0.004(3) -0.010(4) -0.003(4)
N4 0.049(5) 0.057(6) 0.046(5) 0.013(5) -0.001(4) 0.001(5)
O1 0.039(4) 0.037(4) 0.033(3) -0.004(3) 0.001(3) 0.013(3)
O2 0.022(3) 0.034(4) 0.066(5) -0.019(3) 0.000(3) 0.004(3)
O3 0.048(4) 0.030(3) 0.031(3) -0.003(3) -0.010(3) 0.008(3)
O4 0.034(3) 0.022(3) 0.047(4) 0.002(3) -0.005(3) -0.002(3)
O5 0.038(4) 0.056(5) 0.081(6) -0.034(4) -0.002(4) 0.011(4)
O6 0.109(8) 0.038(5) 0.066(6) 0.007(4) 0.010(6) 0.014(5)
O7 0.054(5) 0.076(6) 0.069(6) -0.041(5) -0.012(4) 0.024(4)
O8 0.039(5) 0.094(8) 0.143(11) -0.061(8) 0.000(6) 0.010(5)
O9 0.047(5) 0.074(6) 0.088(8) -0.032(6) -0.010(5) 0.020(5)
O10 0.086(8) 0.062(6) 0.126(10) -0.012(6) -0.043(7) 0.023(6)
O11 0.051(5) 0.040(4) 0.064(5) 0.006(4) -0.016(4) -0.004(4)
O12 0.071(6) 0.027(4) 0.119(8) 0.010(5) -0.016(6) -0.003(4)
O13 0.033(3) 0.034(3) 0.018(3) 0.006(2) 0.000(2) 0.011(3)
O14 0.027(3) 0.018(3) 0.038(3) 0.002(2) 0.002(3) 0.002(2)
O15 0.037(3) 0.024(3) 0.016(3) 0.000(2) 0.001(2) 0.007(2)
O16 0.034(3) 0.029(3) 0.033(3) 0.004(3) -0.001(3) 0.004(3)
O17 0.080(6) 0.052(5) 0.045(4) 0.013(4) 0.007(4) 0.035(4)
O18 0.115(8) 0.056(5) 0.043(5) 0.000(4) -0.013(5) 0.050(5)
O19 0.040(4) 0.034(4) 0.046(4) 0.004(3) 0.012(3) 0.004(3)
O20 0.052(4) 0.026(4) 0.060(5) -0.013(3) 0.007(4) 0.000(3)
O21 0.037(4) 0.064(5) 0.054(5) 0.000(4) -0.002(3) 0.007(4)
O22 0.136(11) 0.117(9) 0.050(6) -0.001(6) 0.020(6) 0.080(9)
O23 0.066(5) 0.048(5) 0.049(5) 0.012(4) 0.006(4) 0.027(4)
O24 0.042(5) 0.063(6) 0.122(9) 0.016(6) -0.008(5) 0.020(4)
O25 0.091(11) 0.149(15) 0.135(14) 0.024(11) 0.009(10) 0.036(10)
O26 0.097(10) 0.105(10) 0.162(14) 0.045(10) -0.039(9) -0.002(8)
O27 0.127(17) 0.045(9) 0.065(11) 0.031(8) -0.054(12) -0.056(11)
O28 0.058(12) 0.064(14) 0.11(2) 0.002(13) 0.009(12) -0.005(10)
O29 0.064(12) 0.055(11) 0.092(15) -0.017(10) -0.034(11) 0.008(9)
O30 0.116(18) 0.079(14) 0.061(12) 0.023(11) -0.046(13) -0.036(13)
O31 0.26(6) 0.025(15) 0.51(11) -0.04(3) 0.35(8) -0.02(2)
O32 0.14(3) 0.071(19) 0.12(3) 0.027(18) -0.03(2) -0.024(18)
O33 0.09(2) 0.13(3) 0.09(2) -0.07(2) -0.029(17) -0.03(2)
O34 0.13(4) 0.07(2) 0.08(3) -0.030(19) 0.06(3) -0.07(3)
O35 0.14(3) 0.12(3) 0.17(3) 0.09(2) 0.11(3) 0.11(2)
O36 0.08(3) 0.22(7) 0.21(7) -0.13(6) -0.02(4) 0.02(4)
O37 0.04(2) 0.18(5) 0.16(5) 0.03(4) -0.01(2) -0.08(3)
O39 1.3(7) 0.15(9) 0.08(6) -0.07(6) 0.29(17) -0.4(2)
O40 0.05(2) 0.08(3) 0.36(10) 0.13(5) 0.12(4) 0.03(2)
O41 0.14(4) 0.15(5) 0.14(4) -0.01(4) 0.09(4) -0.05(4)
O42 0.15(5) 0.09(4) 0.24(8) 0.13(5) -0.09(5) -0.09(4)
K1 0.0471(13) 0.0388(11) 0.0344(11) 0.0022(9) -0.0006(9) 0.0023(9)
K2 0.0483(14) 0.0447(13) 0.0602(15) -0.0020(11) -0.0110(12) 0.0007(11)
Ag1 0.0417(4) 0.0358(4) 0.0402(4) 0.0016(3) 0.0125(3) 0.0019(3)
Ag2 0.0410(5) 0.0495(5) 0.0587(6) -0.0204(4) 0.0045(4) 0.0028(4)
Ag3 0.0587(6) 0.0567(6) 0.0734(7) 0.0067(5) 0.0009(5) 0.0168(5)
Ag4 0.0897(9) 0.0719(7) 0.0658(7) 0.0054(5) -0.0105(6) 0.0369(6)
Ag5 0.0857(9) 0.0698(8) 0.1267(13) 0.0145(8) -0.0153(8) 0.0070(7)
Ag7 0.0434(5) 0.0524(5) 0.0456(5) 0.0077(4) -0.0132(4) 0.0029(4)
Ag6 0.148(4) 0.0375(13) 0.0823(17) 0.0037(10) 0.022(2) 0.0235(17)
Cl 0.129(9) 0.102(7) 0.050(5) 0.018(5) 0.030(5) 0.074(7)
Ag6' 0.171(10) 0.079(3) 0.106(4) 0.014(3) -0.019(5) 0.062(5)
Cl' 0.185(13) 0.049(5) 0.099(8) -0.033(5) -0.088(9) 0.066(6)

loop_
_atom_type_symbol
_atom_type_description
_atom_type_scat_dispersion_real
_atom_type_scat_dispersion_imag
_atom_type_scat_source
C C 0.0033 0.0016 'International Tables Vol C Tables 4.2.6.8 and 6.1.1.4'
H H 0.0000 0.0000 'International Tables Vol C Tables 4.2.6.8 and 6.1.1.4'
N N 0.0061 0.0033 'International Tables Vol C Tables 4.2.6.8 and 6.1.1.4'
O O 0.0106 0.0060 'International Tables Vol C Tables 4.2.6.8 and 6.1.1.4'
Cl Cl 0.1484 0.1585 'International Tables Vol C Tables 4.2.6.8 and 6.1.1.4'
K K 0.2009 0.2494 'International Tables Vol C Tables 4.2.6.8 and 6.1.1.4'
Ag Ag -0.8971 1.1015 'International Tables Vol C Tables 4.2.6.8 and 6.1.1.4'

loop_
_geom_angle_atom_site_label_1
_geom_angle_atom_site_label_2
_geom_angle_atom_site_label_3
_geom_angle
_geom_angle_site_symmetry_1
_geom_angle_site_symmetry_3
_geom_angle_publ_flag
C2 C1 C6 120.0 . . ?
C2 C1 C28 120.6(5) . . ?
C6 C1 C28 119.4(5) . . ?
C1 C2 C3 121.7 . . ?
C1 C2 H2 119.1 . . ?
C3 C2 H2 119.1 . . ?
C4 C3 C2 116.6 . . ?
C4 C3 H3 121.7 . . ?
C2 C3 H3 121.7 . . ?
C3 C4 C5 124.8 . . ?
C3 C4 H4 117.6 . . ?
C5 C4 H4 117.6 . . ?
C4 C5 C6 117.5 . . ?
C4 C5 C7 122.2(6) . . ?
C6 C5 C7 120.3(6) . . ?
O1 C6 C1 120.5(5) . . ?
O1 C6 C5 120.5(5) . . ?
C1 C6 C5 119.1 . . ?
C8 C7 C5 110.1(8) . . ?
C8 C7 H7A 109.6 . . ?
C5 C7 H7A 109.6 . . ?
C8 C7 H7B 109.6 . . ?
C5 C7 H7B 109.6 . . ?
H7A C7 H7B 108.2 . . ?
C13 C8 C9 121.8 . . ?
C13 C8 C7 123.5(6) . . ?
C9 C8 C7 114.7(6) . . ?
C10 C9 C8 115.2 . . ?
C10 C9 H9 122.4 . . ?
C8 C9 H9 122.4 . . ?
C11 C10 C9 121.8 . . ?
C11 C10 H10 119.1 . . ?
C9 C10 H10 119.1 . . ?
C10 C11 C12 122.5 . . ?
C10 C11 H11 118.8 . . ?
C12 C11 H11 118.8 . . ?
C13 C12 C11 117.9 . . ?
C13 C12 C14 122.8(5) . . ?
C11 C12 C14 119.1(5) . . ?
C8 C13 O2 118.7(5) . . ?
C8 C13 C12 120.4 . . ?
O2 C13 C12 120.9(5) . . ?
C15 C14 C12 106.4(7) . . ?
C15 C14 H14A 110.4 . . ?
C12 C14 H14A 110.4 . . ?
C15 C14 H14B 110.4 . . ?
C12 C14 H14B 110.4 . . ?
H14A C14 H14B 108.6 . . ?
C20 C15 C16 115.1 . . ?
C20 C15 C14 120.5(5) . . ?
C16 C15 C14 124.2(5) . . ?
C17 C16 C15 125.6 . . ?
C17 C16 H16 117.2 . . ?
C15 C16 H16 117.2 . . ?
C16 C17 C18 119.8 . . ?
C16 C17 H17 120.1 . . ?
C18 C17 H17 120.1 . . ?
C19 C18 C17 120.2 . . ?
C19 C18 H18 119.9 . . ?
C17 C18 H18 119.9 . . ?
C18 C19 C20 118.0 . . ?
C18 C19 C21 121.9(6) . . ?
C20 C19 C21 119.9(6) . . ?
O3 C20 C15 119.8(5) . . ?
O3 C20 C19 119.6(5) . . ?
C15 C20 C19 120.3 . . ?
C19 C21 C22 110.5(7) . . ?
C19 C21 H21A 109.6 . . ?
C22 C21 H21A 109.6 . . ?
C19 C21 H21B 109.6 . . ?
C22 C21 H21B 109.6 . . ?
H21A C21 H21B 108.1 . . ?
C27 C22 C23 119.6 . . ?
C27 C22 C21 124.0(6) . . ?
C23 C22 C21 116.2(6) . . ?
C24 C23 C22 115.3 . . ?
C24 C23 H23 122.4 . . ?
C22 C23 H23 122.4 . . ?
C25 C24 C23 123.3 . . ?
C25 C24 H24 118.3 . . ?
C23 C24 H24 118.3 . . ?
C24 C25 C26 124.0 . . ?
C24 C25 H25 118.0 . . ?
C26 C25 H25 118.0 . . ?
C25 C26 C27 115.9 . . ?
C25 C26 C28 123.3(5) . . ?
C27 C26 C28 120.8(5) . . ?
C22 C27 O4 118.6(5) . . ?
C22 C27 C26 121.4 . . ?
O4 C27 C26 120.0(5) . . ?
C26 C28 C1 106.6(7) . . ?
C26 C28 H28A 110.4 . . ?
C1 C28 H28A 110.4 . . ?
C26 C28 H28B 110.4 . . ?
C1 C28 H28B 110.4 . . ?
H28A C28 H28B 108.6 . . ?
O1 C29 C30 109.3(9) . . ?
C30 C29 K2 68.8(6) . . ?
O1 C29 H29A 109.8 . . ?
C30 C29 H29A 109.8 . . ?
K2 C29 H29A 108.4 . . ?
O1 C29 H29B 109.8 . . ?
C30 C29 H29B 109.8 . . ?
K2 C29 H29B 141.1 . . ?
H29A C29 H29B 108.3 . . ?
O6 C30 O5 126.8(11) . . ?
O6 C30 C29 118.3(10) . . ?
O5 C30 C29 114.4(12) . . ?
O6 C30 K2 52.7(6) . . ?
O5 C30 K2 142.3(8) . . ?
C29 C30 K2 84.4(6) . . ?
O2 C31 C32 113.7(9) . . ?
C32 C31 K2 76.8(7) . . ?
O2 C31 H31A 108.8 . . ?
C32 C31 H31A 108.8 . . ?
K2 C31 H31A 101.0 . . ?
O2 C31 H31B 108.8 . . ?
C32 C31 H31B 108.8 . . ?
K2 C31 H31B 146.5 . . ?
H31A C31 H31B 107.7 . . ?
O7 C32 O8 123.8(10) . . ?
O7 C32 C31 120.9(9) . . ?
O8 C32 C31 115.2(10) . . ?
O7 C32 K2 50.6(6) . . ?
O8 C32 K2 152.6(10) . . ?
C31 C32 K2 77.8(7) . . ?
O3 C33 C34 111.8(11) . . ?
O3 C33 K2 48.5(5) . . ?
C34 C33 K2 68.0(7) . . ?
O3 C33 H33A 109.3 . . ?
C34 C33 H33A 109.3 . . ?
K2 C33 H33A 105.8 . . ?
O3 C33 H33B 109.3 . . ?
C34 C33 H33B 109.3 . . ?
K2 C33 H33B 144.7 . . ?
H33A C33 H33B 107.9 . . ?
O9 C34 O10 123.9(15) . . ?
O9 C34 C33 123.1(11) . . ?
O10 C34 C33 112.9(17) . . ?
O9 C34 K2 52.2(7) . . ?
O10 C34 K2 142.4(9) . . ?
C33 C34 K2 84.6(6) . . ?
O4 C35 C36 113.0(9) . . ?
C36 C35 K2 72.0(6) . . ?
O4 C35 H35A 109.0 . . ?
C36 C35 H35A 109.0 . . ?
K2 C35 H35A 109.2 . . ?
O4 C35 H35B 109.0 . . ?
C36 C35 H35B 109.0 . . ?
K2 C35 H35B 140.1 . . ?
H35A C35 H35B 107.8 . . ?
O11 C36 O12 129.1(11) . . ?
O11 C36 C35 120.8(10) . . ?
O12 C36 C35 110.1(10) . . ?
O12 C36 K2 160.7(9) . . ?
C35 C36 K2 81.5(6) . . ?
O13 C37 C38 112.7(8) . . ?
C38 C37 K1 72.8(5) . . ?
O13 C37 H37A 109.1 . . ?
C38 C37 H37A 109.1 . . ?
K1 C37 H37A 107.4 . . ?
O13 C37 H37B 109.1 . . ?
C38 C37 H37B 109.1 . . ?
K1 C37 H37B 141.6 . . ?
H37A C37 H37B 107.8 . . ?
O18 C38 O17 126.9(9) . . ?
O18 C38 C37 120.8(8) . . ?
O17 C38 C37 112.3(9) . . ?
O18 C38 K1 48.8(6) . . ?
O17 C38 K1 150.6(7) . . ?
C37 C38 K1 80.6(5) . . ?
O14 C39 C40 110.2(8) . . ?
C40 C39 K1 68.1(5) . . ?
O14 C39 H39A 109.6 . . ?
C40 C39 H39A 109.6 . . ?
K1 C39 H39A 112.3 . . ?
O14 C39 H39B 109.6 . . ?
C40 C39 H39B 109.6 . . ?
K1 C39 H39B 137.6 . . ?
H39A C39 H39B 108.1 . . ?
O19 C40 O20 123.4(9) . . ?
O19 C40 C39 122.3(9) . . ?
O20 C40 C39 114.3(9) . . ?
O19 C40 K1 47.5(5) . . ?
O20 C40 K1 143.8(7) . . ?
C39 C40 K1 85.1(5) . . ?
O15 C41 C42 113.8(8) . . ?
O15 C41 K1 46.4(4) . . ?
C42 C41 K1 74.3(5) . . ?
O15 C41 H41A 108.8 . . ?
C42 C41 H41A 108.8 . . ?
K1 C41 H41A 101.0 . . ?
O15 C41 H41B 108.8 . . ?
C42 C41 H41B 108.8 . . ?
K1 C41 H41B 147.8 . . ?
H41A C41 H41B 107.7 . . ?
O22 C42 O21 125.3(12) . . ?
O22 C42 C41 114.0(11) . . ?
O21 C42 C41 120.4(9) . . ?
O22 C42 K1 158.2(9) . . ?
O21 C42 K1 47.0(5) . . ?
C41 C42 K1 79.1(5) . . ?
O16 C43 C44 111.2(10) . . ?
O16 C43 K1 45.1(5) . . ?
C44 C43 K1 69.5(7) . . ?
O16 C43 H43A 109.4 . . ?
C44 C43 H43A 109.4 . . ?
K1 C43 H43A 108.6 . . ?
O16 C43 H43B 109.4 . . ?
C44 C43 H43B 109.4 . . ?
K1 C43 H43B 141.2 . . ?
H43A C43 H43B 108.0 . . ?
O23 C44 O24 126.2(11) . . ?
O23 C44 C43 119.4(10) . . ?
O24 C44 C43 114.4(11) . . ?
O23 C44 Ag6' 58.9(7) . . ?
O24 C44 Ag6' 67.5(8) . . ?
C43 C44 Ag6' 176.0(9) . . ?
O23 C44 K1 45.7(6) . . ?
O24 C44 K1 146.4(9) . . ?
C43 C44 K1 83.3(6) . . ?
Ag6' C44 K1 96.8(5) . . ?
C50 C45 C46 116.6 . . ?
C50 C45 C72 123.3(5) . . ?
C46 C45 C72 119.9(5) . . ?
C47 C46 C45 122.6 . . ?
C47 C46 H46 118.7 . . ?
C45 C46 H46 118.7 . . ?
C46 C47 C48 119.3 . . ?
C46 C47 H47 120.4 . . ?
C48 C47 H47 120.4 . . ?
C49 C48 C47 121.1 . . ?
C49 C48 H48 119.5 . . ?
C47 C48 H48 119.5 . . ?
C48 C49 C50 116.4 . . ?
C48 C49 C51 121.5(5) . . ?
C50 C49 C51 121.7(5) . . ?
C45 C50 O13 120.1(4) . . ?
C45 C50 C49 124.0 . . ?
O13 C50 C49 115.9(4) . . ?
C49 C51 C52 109.4(7) . . ?
C49 C51 H51A 109.8 . . ?
C52 C51 H51A 109.8 . . ?
C49 C51 H51B 109.8 . . ?
C52 C51 H51B 109.8 . . ?
H51A C51 H51B 108.2 . . ?
C53 C52 C57 120.5 . . ?
C53 C52 C51 117.9(5) . . ?
C57 C52 C51 121.5(5) . . ?
C52 C53 C54 118.9 . . ?
C52 C53 H53 120.6 . . ?
C54 C53 H53 120.6 . . ?
C53 C54 C55 120.5 . . ?
C53 C54 H54 119.8 . . ?
C55 C54 H54 119.8 . . ?
C56 C55 C54 122.3 . . ?
C56 C55 H55 118.9 . . ?
C54 C55 H55 118.9 . . ?
C55 C56 C57 114.6 . . ?
C55 C56 C58 121.9(5) . . ?
C57 C56 C58 123.0(5) . . ?
C52 C57 C56 123.2 . . ?
C52 C57 O14 120.7(4) . . ?
C56 C57 O14 116.1(4) . . ?
C56 C58 C59 110.0(7) . . ?
C56 C58 H58A 109.7 . . ?
C59 C58 H58A 109.7 . . ?
C56 C58 H58B 109.7 . . ?
C59 C58 H58B 109.7 . . ?
H58A C58 H58B 108.2 . . ?
C64 C59 C60 115.0 . . ?
C64 C59 C58 123.1(5) . . ?
C60 C59 C58 121.5(5) . . ?
C61 C60 C59 122.5 . . ?
C61 C60 H60 118.7 . . ?
C59 C60 H60 118.7 . . ?
C60 C61 C62 120.9 . . ?
C60 C61 H61 119.6 . . ?
C62 C61 H61 119.6 . . ?
C61 C62 C63 119.7 . . ?
C61 C62 H62 120.1 . . ?
C63 C62 H62 120.1 . . ?
C64 C63 C62 118.5 . . ?
C64 C63 C65 121.5(5) . . ?
C62 C63 C65 119.9(5) . . ?
C63 C64 O15 118.2(4) . . ?
C63 C64 C59 123.3 . . ?
O15 C64 C59 118.5(4) . . ?
C63 C65 C66 108.1(7) . . ?
C63 C65 H65A 110.1 . . ?
C66 C65 H65A 110.1 . . ?
C63 C65 H65B 110.1 . . ?
C66 C65 H65B 110.1 . . ?
H65A C65 H65B 108.4 . . ?
C71 C66 C67 116.1 . . ?
C71 C66 C65 125.0(5) . . ?
C67 C66 C65 118.8(5) . . ?
C68 C67 C66 119.8 . . ?
C68 C67 H67 120.1 . . ?
C66 C67 H67 120.1 . . ?
C69 C68 C67 119.1 . . ?
C69 C68 H68 120.4 . . ?
C67 C68 H68 120.4 . . ?
C70 C69 C68 122.0 . . ?
C70 C69 H69 119.0 . . ?
C68 C69 H69 119.0 . . ?
C69 C70 C71 116.8 . . ?
C69 C70 C72 120.3(5) . . ?
C71 C70 C72 122.8(5) . . ?
C70 C71 C66 125.5 . . ?
C70 C71 O16 116.8(4) . . ?
C66 C71 O16 117.5(4) . . ?
C45 C72 C70 109.3(7) . . ?
C45 C72 H72A 109.8 . . ?
C70 C72 H72A 109.8 . . ?
C45 C72 H72B 109.8 . . ?
C70 C72 H72B 109.8 . . ?
H72A C72 H72B 108.3 . . ?
N1 C73 N1 112.6(10) . 2_565 ?
N1 C73 H73A 109.1 . . ?
N1 C73 H73A 109.1 2_565 . ?
N1 C73 H73B 109.1 . . ?
N1 C73 H73B 109.1 2_565 . ?
H73A C73 H73B 107.8 . . ?
N2 C74 N1 111.6(7) . . ?
N2 C74 H74A 109.3 . . ?
N1 C74 H74A 109.3 . . ?
N2 C74 H74B 109.3 . . ?
N1 C74 H74B 109.3 . . ?
H74A C74 H74B 108.0 . . ?
N2 C75 N1 111.7(7) 2_565 . ?
N2 C75 H75A 109.3 2_565 . ?
N1 C75 H75A 109.3 . . ?
N2 C75 H75B 109.3 2_565 . ?
N1 C75 H75B 109.3 . . ?
H75A C75 H75B 108.0 . . ?
N2 C76 N2 112.0(10) . 2_565 ?
N2 C76 H76A 109.2 . . ?
N2 C76 H76A 109.2 2_565 . ?
N2 C76 H76B 109.2 . . ?
N2 C76 H76B 109.2 2_565 . ?
H76A C76 H76B 107.9 . . ?
C73 N1 C75 107.6(6) . . ?
C73 N1 C74 108.1(6) . . ?
C75 N1 C74 107.9(7) . . ?
C73 N1 Ag2 113.2(6) . . ?
C75 N1 Ag2 104.8(5) . . ?
C74 N1 Ag2 114.8(5) . . ?
C74 N2 C76 109.5(7) . . ?
C74 N2 C75 108.3(7) . 2_565 ?
C76 N2 C75 108.1(7) . 2_565 ?
C74 N2 Ag1 117.3(6) . 8_576 ?
C76 N2 Ag1 106.2(6) . 8_576 ?
C75 N2 Ag1 107.1(5) 2_565 8_576 ?
Ag7 N3 H3A 109.5 . . ?
Ag7 N3 H3B 109.5 . . ?
H3A N3 H3B 109.5 . . ?
Ag7 N3 H3C 109.5 . . ?
H3A N3 H3C 109.5 . . ?
H3B N3 H3C 109.5 . . ?
Ag7 N4 H4A 109.5 . . ?
Ag7 N4 H4B 109.5 . . ?
H4A N4 H4B 109.5 . . ?
Ag7 N4 H4C 109.5 . . ?
H4A N4 H4C 109.5 . . ?
H4B N4 H4C 109.5 . . ?
C6 O1 C29 108.9(7) . . ?
C6 O1 K2 138.9(5) . . ?
C29 O1 K2 111.9(6) . . ?
C13 O2 C31 110.8(8) . . ?
C13 O2 K2 136.2(5) . . ?
C31 O2 K2 112.4(7) . . ?
C20 O3 C33 112.2(7) . . ?
C20 O3 K2 141.2(5) . . ?
C33 O3 K2 106.6(6) . . ?
C27 O4 C35 112.0(7) . . ?
C27 O4 K2 135.2(5) . . ?
C35 O4 K2 112.7(6) . . ?
C30 O5 Ag1 112.4(7) . . ?
C30 O6 Ag6 116.9(8) . . ?
C30 O6 Ag6' 99.7(9) . . ?
C30 O6 K2 105.1(8) . . ?
Ag6 O6 K2 117.3(5) . . ?
Ag6' O6 K2 114.1(5) . . ?
C32 O7 Ag1 110.3(7) . . ?
C32 O7 K2 108.3(7) . . ?
Ag1 O7 K2 141.1(4) . . ?
C32 O8 Ag4 123.3(9) . . ?
C34 O9 K2 104.9(8) . . ?
C34 O9 Ag2 94.9(9) . . ?
K2 O9 Ag2 136.8(4) . . ?
C36 O11 Ag3 116.6(7) . . ?
C36 O11 K2 117.8(7) . . ?
Ag3 O11 K2 117.3(3) . . ?
C36 O12 Ag5 124.9(8) . . ?
C50 O13 C37 110.2(6) . . ?
C50 O13 K1 136.5(4) . . ?
C37 O13 K1 113.2(5) . . ?
C57 O14 C39 110.6(6) . . ?
C57 O14 K1 137.2(4) . . ?
C39 O14 K1 112.1(5) . . ?
C64 O15 C41 111.6(6) . . ?
C64 O15 K1 138.5(4) . . ?
C41 O15 K1 109.5(5) . . ?
C43 O16 C71 108.8(7) . . ?
C43 O16 K1 111.5(6) . . ?
C71 O16 K1 139.7(5) . . ?
C38 O17 Ag1 128.1(7) . . ?
C38 O18 Ag4 118.6(7) . . ?
C38 O18 K1 110.6(8) . . ?
Ag4 O18 K1 128.5(4) . . ?
C40 O19 Ag2 102.1(6) . . ?
C40 O19 K1 110.8(6) . . ?
Ag2 O19 K1 126.2(3) . . ?
C40 O20 Ag4 105.2(6) . . ?
C42 O21 Ag3 110.0(7) . . ?
C42 O21 K1 112.0(7) . . ?
Ag3 O21 K1 116.9(3) . . ?
C44 O23 Ag6' 94.1(8) . . ?
C44 O23 K1 113.5(7) . . ?
Ag6' O23 K1 133.4(5) . . ?
C44 O24 Ag6 104.4(9) . . ?
C44 O24 Ag6' 84.6(8) . . ?
O40 O25 Ag4 145.0(17) 7_655 . ?
O34 O33 O37 75(4) . . ?
O33 O34 O30 177(6) . . ?
O33 O34 O37 63(5) . . ?
O30 O34 O37 120(4) . . ?
O33 O34 O34 95(4) . 2_465 ?
O30 O34 O34 82(4) . 2_465 ?
O37 O34 O34 152(3) . 2_465 ?
O41 O36 O42 87(5) 2_565 . ?
O25 O40 O29 148(3) 7_656 . ?
O31 O41 O36 134(6) . 2_565 ?
O23 K1 O19 117.6(3) . . ?
O23 K1 O14 154.8(3) . . ?
O19 K1 O14 66.1(2) . . ?
O23 K1 O13 80.8(2) . . ?
O19 K1 O13 129.1(2) . . ?
O14 K1 O13 79.1(2) . . ?
O23 K1 O16 64.6(2) . . ?
O19 K1 O16 152.2(2) . . ?
O14 K1 O16 125.0(2) . . ?
O13 K1 O16 78.5(2) . . ?
O23 K1 O15 127.5(3) . . ?
O19 K1 O15 82.5(2) . . ?
O14 K1 O15 77.0(2) . . ?
O13 K1 O15 125.5(2) . . ?
O16 K1 O15 76.6(2) . . ?
O23 K1 O21 74.9(3) . . ?
O19 K1 O21 73.9(3) . . ?
O14 K1 O21 127.3(2) . . ?
O13 K1 O21 153.0(3) . . ?
O16 K1 O21 80.6(3) . . ?
O15 K1 O21 64.7(2) . . ?
O23 K1 O18 75.6(3) . . ?
O19 K1 O18 74.9(3) . . ?
O14 K1 O18 82.0(3) . . ?
O13 K1 O18 64.0(2) . . ?
O16 K1 O18 128.8(3) . . ?
O15 K1 O18 153.9(3) . . ?
O21 K1 O18 119.4(3) . . ?
O23 K1 C40 124.7(3) . . ?
O19 K1 C40 21.7(2) . . ?
O14 K1 C40 49.8(2) . . ?
O13 K1 C40 108.0(3) . . ?
O16 K1 C40 168.8(2) . . ?
O15 K1 C40 92.2(2) . . ?
O21 K1 C40 95.6(3) . . ?
O18 K1 C40 62.2(3) . . ?
O23 K1 C44 20.8(3) . . ?
O19 K1 C44 122.7(3) . . ?
O14 K1 C44 170.4(3) . . ?
O13 K1 C44 91.6(3) . . ?
O16 K1 C44 49.5(3) . . ?
O15 K1 C44 106.9(3) . . ?
O21 K1 C44 61.6(3) . . ?
O18 K1 C44 96.3(3) . . ?
C40 K1 C44 137.3(3) . . ?
O23 K1 C42 95.8(3) . . ?
O19 K1 C42 62.4(3) . . ?
O14 K1 C42 106.7(3) . . ?
O13 K1 C42 168.3(3) . . ?
O16 K1 C42 89.9(3) . . ?
O15 K1 C42 48.6(2) . . ?
O21 K1 C42 21.0(3) . . ?
O18 K1 C42 126.2(3) . . ?
C40 K1 C42 83.2(3) . . ?
C44 K1 C42 81.9(3) . . ?
O23 K1 C38 63.1(3) . . ?
O19 K1 C38 95.4(3) . . ?
O14 K1 C38 92.1(3) . . ?
O13 K1 C38 48.5(2) . . ?
O16 K1 C38 108.5(3) . . ?
O15 K1 C38 168.8(3) . . ?
O21 K1 C38 125.3(3) . . ?
O18 K1 C38 20.6(3) . . ?
C40 K1 C38 82.3(3) . . ?
C44 K1 C38 83.5(3) . . ?
C42 K1 C38 139.3(3) . . ?
O11 K2 O2 154.7(3) . . ?
O11 K2 O9 76.9(4) . . ?
O2 K2 O9 79.1(3) . . ?
O11 K2 O1 127.6(3) . . ?
O2 K2 O1 77.7(3) . . ?
O9 K2 O1 151.2(4) . . ?
O11 K2 O4 66.0(2) . . ?
O2 K2 O4 126.3(2) . . ?
O9 K2 O4 128.5(4) . . ?
O1 K2 O4 79.5(2) . . ?
O11 K2 O3 83.0(3) . . ?
O2 K2 O3 80.2(2) . . ?
O9 K2 O3 66.1(3) . . ?
O1 K2 O3 125.4(2) . . ?
O4 K2 O3 74.8(2) . . ?
O11 K2 O6 74.6(3) . . ?
O2 K2 O6 125.4(3) . . ?
O9 K2 O6 120.3(3) . . ?
O1 K2 O6 62.8(3) . . ?
O4 K2 O6 83.4(3) . . ?
O3 K2 O6 153.7(3) . . ?
O11 K2 O7 117.3(3) . . ?
O2 K2 O7 62.6(3) . . ?
O9 K2 O7 74.7(4) . . ?
O1 K2 O7 79.6(3) . . ?
O4 K2 O7 154.4(3) . . ?
O3 K2 O7 130.1(3) . . ?
O6 K2 O7 73.9(3) . . ?
O11 K2 C34 61.5(3) . . ?
O2 K2 C34 93.3(3) . . ?
O9 K2 C34 22.8(4) . . ?
O1 K2 C34 170.9(3) . . ?
O4 K2 C34 105.6(4) . . ?
O3 K2 C34 50.9(3) . . ?
O6 K2 C34 124.7(3) . . ?
O7 K2 C34 97.1(4) . . ?
O11 K2 C30 96.0(3) . . ?
O2 K2 C30 103.1(3) . . ?
O9 K2 C30 121.3(3) . . ?
O1 K2 C30 49.6(3) . . ?
O4 K2 C30 97.7(3) . . ?
O3 K2 C30 172.2(3) . . ?
O6 K2 C30 22.2(3) . . ?
O7 K2 C30 57.2(3) . . ?
C34 K2 C30 135.1(3) . . ?
O11 K2 C36 19.7(3) . . ?
O2 K2 C36 167.9(3) . . ?
O9 K2 C36 96.3(4) . . ?
O1 K2 C36 109.7(3) . . ?
O4 K2 C36 48.8(2) . . ?
O3 K2 C36 87.7(3) . . ?
O6 K2 C36 66.6(3) . . ?
O7 K2 C36 127.3(3) . . ?
C34 K2 C36 79.1(4) . . ?
C30 K2 C36 88.9(3) . . ?
O11 K2 C33 65.4(3) . . ?
O2 K2 C33 92.3(3) . . ?
O9 K2 C33 47.1(4) . . ?
O1 K2 C33 150.2(3) . . ?
O4 K2 C33 84.4(3) . . ?
O3 K2 C33 25.0(2) . . ?
O6 K2 C33 139.8(3) . . ?
O7 K2 C33 120.7(3) . . ?
C34 K2 C33 27.4(4) . . ?
C30 K2 C33 158.8(3) . . ?
C36 K2 C33 76.6(3) . . ?
O17 Ag1 N2 99.9(3) . 8_575 ?
O17 Ag1 O7 131.6(3) . . ?
N2 Ag1 O7 122.7(3) 8_575 . ?
O17 Ag1 O5 90.7(3) . . ?
N2 Ag1 O5 128.3(3) 8_575 . ?
O7 Ag1 O5 80.6(3) . . ?
O17 Ag1 Ag4 77.2(2) . . ?
N2 Ag1 Ag4 97.6(2) 8_575 . ?
O7 Ag1 Ag4 75.6(2) . . ?
O5 Ag1 Ag4 134.0(2) . . ?
O19 Ag2 N1 117.6(3) . . ?
O19 Ag2 O9 152.8(3) . . ?
N1 Ag2 O9 88.4(3) . . ?
O19 Ag2 Cl' 77.4(3) . . ?
N1 Ag2 Cl' 142.0(3) . . ?
O9 Ag2 Cl' 76.9(3) . . ?
O19 Ag2 Ag3 88.66(18) . . ?
N1 Ag2 Ag3 146.23(18) . . ?
O9 Ag2 Ag3 71.0(2) . . ?
Cl' Ag2 Ag3 60.0(4) . . ?
O21 Ag3 O11 169.2(3) . . ?
O21 Ag3 Ag5 91.7(2) . . ?
O11 Ag3 Ag5 80.2(2) . . ?
O21 Ag3 Ag6 104.9(2) . . ?
O11 Ag3 Ag6 67.6(2) . . ?
Ag5 Ag3 Ag6 85.76(13) . . ?
O21 Ag3 Ag6' 97.4(3) . . ?
O11 Ag3 Ag6' 77.1(3) . . ?
Ag5 Ag3 Ag6' 99.4(3) . . ?
Ag6 Ag3 Ag6' 15.35(19) . . ?
O21 Ag3 Ag2 83.6(2) . . ?
O11 Ag3 Ag2 106.42(19) . . ?
Ag5 Ag3 Ag2 160.52(6) . . ?
Ag6 Ag3 Ag2 113.73(13) . . ?
Ag6' Ag3 Ag2 100.0(3) . . ?
O21 Ag3 K2 153.1(2) . . ?
O11 Ag3 K2 32.1(2) . . ?
Ag5 Ag3 K2 111.60(5) . . ?
Ag6 Ag3 K2 65.25(7) . . ?
Ag6' Ag3 K2 66.51(10) . . ?
Ag2 Ag3 K2 78.52(5) . . ?
O21 Ag3 K1 33.1(2) . . ?
O11 Ag3 K1 146.3(2) . . ?
Ag5 Ag3 K1 114.49(5) . . ?
Ag6 Ag3 K1 82.76(15) . . ?
Ag6' Ag3 K1 70.7(2) . . ?
Ag2 Ag3 K1 70.29(4) . . ?
K2 Ag3 K1 120.52(6) . . ?
O8 Ag4 O18 145.0(4) . . ?
O8 Ag4 O20 111.9(4) . . ?
O18 Ag4 O20 89.5(3) . . ?
O8 Ag4 O25 129.8(6) . . ?
O18 Ag4 O25 75.9(6) . . ?
O20 Ag4 O25 87.8(5) . . ?
O8 Ag4 Cl' 89.1(3) . . ?
O18 Ag4 Cl' 60.3(3) . . ?
O20 Ag4 Cl' 96.5(3) . . ?
O25 Ag4 Cl' 135.9(5) . . ?
O8 Ag4 Ag1 72.0(3) . . ?
O18 Ag4 Ag1 80.4(2) . . ?
O20 Ag4 Ag1 163.92(19) . . ?
O25 Ag4 Ag1 101.7(5) . . ?
Cl' Ag4 Ag1 67.6(3) . . ?
O12 Ag5 O26 171.8(6) . . ?
O12 Ag5 Ag3 81.5(3) . . ?
O26 Ag5 Ag3 95.3(4) . . ?
O12 Ag5 Ag5 87.5(3) . 5_567 ?
O26 Ag5 Ag5 87.1(5) . 5_567 ?
Ag3 Ag5 Ag5 116.36(9) . 5_567 ?
N3 Ag7 N4 177.9(4) . . ?
O6 Ag6 O24 166.7(6) . . ?
O6 Ag6 Cl 82.4(4) . . ?
O24 Ag6 Cl 106.1(4) . . ?
O6 Ag6 Ag3 103.6(3) . . ?
O24 Ag6 Ag3 71.8(3) . . ?
Cl Ag6 Ag3 65.2(2) . . ?
O6 Ag6 K2 34.6(3) . . ?
O24 Ag6 K2 138.8(4) . . ?
Cl Ag6 K2 68.29(18) . . ?
Ag3 Ag6 K2 69.01(8) . . ?
Ag6 Cl K1 106.4(4) . . ?
O23 Ag6' O6 174.5(5) . . ?
O23 Ag6' O24 54.9(4) . . ?
O6 Ag6' O24 126.2(8) . . ?
O23 Ag6' Cl' 78.6(4) . . ?
O6 Ag6' Cl' 96.7(5) . . ?
O24 Ag6' Cl' 116.7(4) . . ?
O23 Ag6' C44 27.0(3) . . ?
O6 Ag6' C44 154.0(9) . . ?
O24 Ag6' C44 27.9(4) . . ?
Cl' Ag6' C44 98.6(4) . . ?
O23 Ag6' Ag3 77.8(3) . . ?
O6 Ag6' Ag3 97.5(4) . . ?
O24 Ag6' Ag3 67.8(4) . . ?
Cl' Ag6' Ag3 61.8(4) . . ?
C44 Ag6' Ag3 71.8(3) . . ?
O23 Ag6' K2 139.7(3) . . ?
O6 Ag6' K2 34.8(3) . . ?
O24 Ag6' K2 123.1(6) . . ?
Cl' Ag6' K2 67.6(3) . . ?
C44 Ag6' K2 138.7(4) . . ?
Ag3 Ag6' K2 67.40(14) . . ?
Ag6' Cl' Ag4 142.1(8) . . ?
Ag6' Cl' Ag2 138.0(8) . . ?
Ag4 Cl' Ag2 79.9(4) . . ?
Ag6' Cl' K1 89.1(3) . . ?
Ag4 Cl' K1 93.0(4) . . ?
Ag2 Cl' K1 86.0(3) . . ?

loop_
_geom_bond_atom_site_label_1
_geom_bond_atom_site_label_2
_geom_bond_distance
_geom_bond_site_symmetry_2
_geom_bond_publ_flag
C1 C2 1.3549 . ?
C1 C6 1.3992 . ?
C1 C28 1.554(11) . ?
C2 C3 1.3921 . ?
C2 H2 0.9300 . ?
C3 C4 1.3571 . ?
C3 H3 0.9300 . ?
C4 C5 1.3623 . ?
C4 H4 0.9300 . ?
C5 C6 1.4002 . ?
C5 C7 1.555(14) . ?
C6 O1 1.369(8) . ?
C7 C8 1.545(14) . ?
C7 H7A 0.9700 . ?
C7 H7B 0.9700 . ?
C8 C13 1.3287 . ?
C8 C9 1.4628 . ?
C9 C10 1.4284 . ?
C9 H9 0.9300 . ?
C10 C11 1.2906 . ?
C10 H10 0.9300 . ?
C11 C12 1.4214 . ?
C11 H11 0.9300 . ?
C12 C13 1.4014 . ?
C12 C14 1.561(12) . ?
C13 O2 1.368(8) . ?
C14 C15 1.476(11) . ?
C14 H14A 0.9700 . ?
C14 H14B 0.9700 . ?
C15 C20 1.4122 . ?
C15 C16 1.4264 . ?
C16 C17 1.2602 . ?
C16 H16 0.9300 . ?
C17 C18 1.4128 . ?
C17 H17 0.9300 . ?
C18 C19 1.3987 . ?
C18 H18 0.9300 . ?
C19 C20 1.4171 . ?
C19 C21 1.508(11) . ?
C20 O3 1.374(8) . ?
C21 C22 1.526(10) . ?
C21 H21A 0.9700 . ?
C21 H21B 0.9700 . ?
C22 C27 1.3671 . ?
C22 C23 1.4793 . ?
C23 C24 1.3756 . ?
C23 H23 0.9300 . ?
C24 C25 1.3297 . ?
C24 H24 0.9300 . ?
C25 C26 1.3614 . ?
C25 H25 0.9300 . ?
C26 C27 1.4381 . ?
C26 C28 1.521(11) . ?
C27 O4 1.389(8) . ?
C28 H28A 0.9700 . ?
C28 H28B 0.9700 . ?
C29 O1 1.459(12) . ?
C29 C30 1.514(16) . ?
C29 K2 3.332(12) . ?
C29 H29A 0.9700 . ?
C29 H29B 0.9700 . ?
C30 O6 1.224(16) . ?
C30 O5 1.271(14) . ?
C30 K2 3.121(13) . ?
C31 O2 1.440(13) . ?
C31 C32 1.456(15) . ?
C31 K2 3.308(14) . ?
C31 H31A 0.9700 . ?
C31 H31B 0.9700 . ?
C32 O7 1.247(14) . ?
C32 O8 1.268(14) . ?
C32 K2 3.294(11) . ?
C33 O3 1.439(12) . ?
C33 C34 1.51(2) . ?
C33 K2 3.269(13) . ?
C33 H33A 0.9700 . ?
C33 H33B 0.9700 . ?
C34 O9 1.22(2) . ?
C34 O10 1.286(18) . ?
C34 K2 3.044(15) . ?
C35 O4 1.436(12) . ?
C35 C36 1.524(16) . ?
C35 K2 3.368(11) . ?
C35 H35A 0.9700 . ?
C35 H35B 0.9700 . ?
C36 O11 1.234(14) . ?
C36 O12 1.254(14) . ?
C36 K2 3.238(11) . ?
C37 O13 1.430(10) . ?
C37 C38 1.524(13) . ?
C37 K1 3.354(9) . ?
C37 H37A 0.9700 . ?
C37 H37B 0.9700 . ?
C38 O18 1.219(13) . ?
C38 O17 1.256(12) . ?
C38 K1 3.248(9) . ?
C39 O14 1.456(11) . ?
C39 C40 1.514(13) . ?
C39 K1 3.349(10) . ?
C39 H39A 0.9700 . ?
C39 H39B 0.9700 . ?
C40 O19 1.231(13) . ?
C40 O20 1.295(12) . ?
C40 K1 3.119(10) . ?
C41 O15 1.438(10) . ?
C41 C42 1.506(15) . ?
C41 K1 3.310(9) . ?
C41 H41A 0.9700 . ?
C41 H41B 0.9700 . ?
C42 O22 1.222(14) . ?
C42 O21 1.252(14) . ?
C42 K1 3.246(11) . ?
C43 O16 1.424(13) . ?
C43 C44 1.528(16) . ?
C43 K1 3.328(13) . ?
C43 H43A 0.9700 . ?
C43 H43B 0.9700 . ?
C44 O23 1.216(15) . ?
C44 O24 1.257(15) . ?
C44 Ag6' 2.672(13) . ?
C44 K1 3.140(13) . ?
C45 C50 1.3497 . ?
C45 C46 1.3847 . ?
C45 C72 1.510(11) . ?
C46 C47 1.3720 . ?
C46 H46 0.9300 . ?
C47 C48 1.3908 . ?
C47 H47 0.9300 . ?
C48 C49 1.3717 . ?
C48 H48 0.9300 . ?
C49 C50 1.4297 . ?
C49 C51 1.482(11) . ?
C50 O13 1.424(7) . ?
C51 C52 1.548(10) . ?
C51 H51A 0.9700 . ?
C51 H51B 0.9700 . ?
C52 C53 1.3597 . ?
C52 C57 1.4008 . ?
C53 C54 1.3911 . ?
C53 H53 0.9300 . ?
C54 C55 1.4125 . ?
C54 H54 0.9300 . ?
C55 C56 1.3966 . ?
C55 H55 0.9300 . ?
C56 C57 1.4137 . ?
C56 C58 1.479(11) . ?
C57 O14 1.417(7) . ?
C58 C59 1.494(10) . ?
C58 H58A 0.9700 . ?
C58 H58B 0.9700 . ?
C59 C64 1.4071 . ?
C59 C60 1.4157 . ?
C60 C61 1.3747 . ?
C60 H60 0.9300 . ?
C61 C62 1.3757 . ?
C61 H61 0.9300 . ?
C62 C63 1.4011 . ?
C62 H62 0.9300 . ?
C63 C64 1.3980 . ?
C63 C65 1.504(11) . ?
C64 O15 1.405(7) . ?
C65 C66 1.527(10) . ?
C65 H65A 0.9700 . ?
C65 H65B 0.9700 . ?
C66 C71 1.3779 . ?
C66 C67 1.4100 . ?
C67 C68 1.4057 . ?
C67 H67 0.9300 . ?
C68 C69 1.3922 . ?
C68 H68 0.9300 . ?
C69 C70 1.3598 . ?
C69 H69 0.9300 . ?
C70 C71 1.3676 . ?
C70 C72 1.518(11) . ?
C71 O16 1.435(7) . ?
C72 H72A 0.9700 . ?
C72 H72B 0.9700 . ?
C73 N1 1.473(11) . ?
C73 N1 1.473(11) 2_565 ?
C73 H73A 0.9700 . ?
C73 H73B 0.9700 . ?
C74 N2 1.455(12) . ?
C74 N1 1.492(12) . ?
C74 H74A 0.9700 . ?
C74 H74B 0.9700 . ?
C75 N2 1.483(12) 2_565 ?
C75 N1 1.484(11) . ?
C75 H75A 0.9700 . ?
C75 H75B 0.9700 . ?
C76 N2 1.464(11) . ?
C76 N2 1.464(11) 2_565 ?
C76 H76A 0.9700 . ?
C76 H76B 0.9700 . ?
N1 Ag2 2.453(7) . ?
N2 C75 1.483(12) 2_565 ?
N2 Ag1 2.367(7) 8_576 ?
N3 Ag7 2.126(8) . ?
N3 H3A 0.8900 . ?
N3 H3B 0.8900 . ?
N3 H3C 0.8900 . ?
N4 Ag7 2.140(9) . ?
N4 H4A 0.8900 . ?
N4 H4B 0.8900 . ?
N4 H4C 0.8900 . ?
O1 K2 2.501(7) . ?
O2 K2 2.478(7) . ?
O3 K2 2.553(7) . ?
O4 K2 2.542(7) . ?
O5 Ag1 2.430(8) . ?
O6 Ag6 2.132(9) . ?
O6 Ag6' 2.324(11) . ?
O6 K2 2.570(10) . ?
O7 Ag1 2.412(8) . ?
O7 K2 2.682(10) . ?
O8 Ag4 2.232(10) . ?
O9 K2 2.491(10) . ?
O9 Ag2 2.591(9) . ?
O11 Ag3 2.370(8) . ?
O11 K2 2.474(8) . ?
O12 Ag5 2.138(9) . ?
O13 K1 2.523(6) . ?
O14 K1 2.518(7) . ?
O15 K1 2.540(6) . ?
O16 K1 2.532(7) . ?
O17 Ag1 2.309(8) . ?
O18 Ag4 2.402(9) . ?
O18 K1 2.612(10) . ?
O19 Ag2 2.413(7) . ?
O19 K1 2.461(8) . ?
O20 Ag4 2.429(9) . ?
O21 Ag3 2.344(8) . ?
O21 K1 2.561(8) . ?
O23 Ag6' 2.293(10) . ?
O23 K1 2.450(9) . ?
O24 Ag6 2.182(10) . ?
O24 Ag6' 2.480(16) . ?
O25 O40 1.42(10) 7_655 ?
O25 Ag4 2.442(16) . ?
O26 Ag5 2.183(13) . ?
O29 O40 1.44(9) . ?
O30 O34 1.14(5) . ?
O31 O41 1.16(6) . ?
O33 O34 0.99(5) . ?
O33 O37 1.32(7) . ?
O34 O37 1.43(7) . ?
O34 O34 1.73(11) 2_465 ?
O36 O41 1.39(7) 2_565 ?
O36 O42 1.71(11) . ?
O40 O25 1.42(10) 7_656 ?
O41 O36 1.39(7) 2_565 ?
Ag1 N2 2.367(8) 8_575 ?
Ag1 Ag4 3.0029(15) . ?
Ag2 Cl' 2.748(12) . ?
Ag2 Ag3 3.2523(15) . ?
Ag3 Ag5 2.843(2) . ?
Ag3 Ag6 3.173(5) . ?
Ag3 Ag6' 3.228(9) . ?
Ag4 Cl' 2.598(17) . ?
Ag5 Ag5 3.079(3) 5_567 ?
Ag6 Cl 2.285(13) . ?
Ag6' Cl' 2.568(15) . ?

loop_
_geom_torsion_atom_site_label_1
_geom_torsion_atom_site_label_2
_geom_torsion_atom_site_label_3
_geom_torsion_atom_site_label_4
_geom_torsion
_geom_torsion_site_symmetry_1
_geom_torsion_site_symmetry_2
_geom_torsion_site_symmetry_3
_geom_torsion_site_symmetry_4
_geom_torsion_publ_flag
C6 C1 C2 C3 -2.7 . . . . ?
C28 C1 C2 C3 174.9(7) . . . . ?
C1 C2 C3 C4 -1.7 . . . . ?
C2 C3 C4 C5 1.9 . . . . ?
C3 C4 C5 C6 2.3 . . . . ?
C3 C4 C5 C7 -175.4(7) . . . . ?
C2 C1 C6 O1 -173.3(6) . . . . ?
C28 C1 C6 O1 9.1(7) . . . . ?
C2 C1 C6 C5 7.0 . . . . ?
C28 C1 C6 C5 -170.7(7) . . . . ?
C4 C5 C6 O1 173.6(6) . . . . ?
C7 C5 C6 O1 -8.7(8) . . . . ?
C4 C5 C6 C1 -6.7 . . . . ?
C7 C5 C6 C1 171.1(7) . . . . ?
C4 C5 C7 C8 84.3(9) . . . . ?
C6 C5 C7 C8 -93.3(8) . . . . ?
C5 C7 C8 C13 98.0(8) . . . . ?
C5 C7 C8 C9 -78.7(8) . . . . ?
C13 C8 C9 C10 1.0 . . . . ?
C7 C8 C9 C10 177.7(7) . . . . ?
C8 C9 C10 C11 -6.2 . . . . ?
C9 C10 C11 C12 6.5 . . . . ?
C10 C11 C12 C13 -1.4 . . . . ?
C10 C11 C12 C14 -177.8(7) . . . . ?
C9 C8 C13 O2 -176.1(6) . . . . ?
C7 C8 C13 O2 7.4(8) . . . . ?
C9 C8 C13 C12 3.8 . . . . ?
C7 C8 C13 C12 -172.6(8) . . . . ?
C11 C12 C13 C8 -3.8 . . . . ?
C14 C12 C13 C8 172.4(7) . . . . ?
C11 C12 C13 O2 176.2(7) . . . . ?
C14 C12 C13 O2 -7.6(8) . . . . ?
C13 C12 C14 C15 -101.3(7) . . . . ?
C11 C12 C14 C15 74.8(7) . . . . ?
C12 C14 C15 C20 100.5(7) . . . . ?
C12 C14 C15 C16 -85.3(8) . . . . ?
C20 C15 C16 C17 -9.3 . . . . ?
C14 C15 C16 C17 176.2(8) . . . . ?
C15 C16 C17 C18 1.3 . . . . ?
C16 C17 C18 C19 3.6 . . . . ?
C17 C18 C19 C20 0.0 . . . . ?
C17 C18 C19 C21 -175.5(7) . . . . ?
C16 C15 C20 O3 -173.7(6) . . . . ?
C14 C15 C20 O3 1.0(8) . . . . ?
C16 C15 C20 C19 12.4 . . . . ?
C14 C15 C20 C19 -172.8(7) . . . . ?
C18 C19 C20 O3 177.8(6) . . . . ?
C21 C19 C20 O3 -6.6(7) . . . . ?
C18 C19 C20 C15 -8.3 . . . . ?
C21 C19 C20 C15 167.2(7) . . . . ?
C18 C19 C21 C22 81.7(8) . . . . ?
C20 C19 C21 C22 -93.6(8) . . . . ?
C19 C21 C22 C27 100.1(8) . . . . ?
C19 C21 C22 C23 -74.4(8) . . . . ?
C27 C22 C23 C24 4.0 . . . . ?
C21 C22 C23 C24 178.8(6) . . . . ?
C22 C23 C24 C25 -3.2 . . . . ?
C23 C24 C25 C26 -2.2 . . . . ?
C24 C25 C26 C27 6.3 . . . . ?
C24 C25 C26 C28 -171.5(7) . . . . ?
C23 C22 C27 O4 -179.5(6) . . . . ?
C21 C22 C27 O4 6.2(7) . . . . ?
C23 C22 C27 C26 0.1 . . . . ?
C21 C22 C27 C26 -174.2(7) . . . . ?
C25 C26 C27 C22 -5.1 . . . . ?
C28 C26 C27 C22 172.7(7) . . . . ?
C25 C26 C27 O4 174.5(6) . . . . ?
C28 C26 C27 O4 -7.7(7) . . . . ?
C25 C26 C28 C1 76.4(8) . . . . ?
C27 C26 C28 C1 -101.3(6) . . . . ?
C2 C1 C28 C26 -79.4(7) . . . . ?
C6 C1 C28 C26 98.3(7) . . . . ?
O1 C29 C30 O6 24.0(15) . . . . ?
K2 C29 C30 O6 41.8(10) . . . . ?
O1 C29 C30 O5 -163.7(9) . . . . ?
K2 C29 C30 O5 -145.9(11) . . . . ?
O1 C29 C30 K2 -17.8(8) . . . . ?
O2 C31 C32 O7 3(2) . . . . ?
K2 C31 C32 O7 27.5(12) . . . . ?
O2 C31 C32 O8 -178.6(14) . . . . ?
K2 C31 C32 O8 -154.4(13) . . . . ?
O2 C31 C32 K2 -24.1(12) . . . . ?
O3 C33 C34 O9 15.9(17) . . . . ?
K2 C33 C34 O9 37.2(11) . . . . ?
O3 C33 C34 O10 -166.7(10) . . . . ?
K2 C33 C34 O10 -145.4(11) . . . . ?
O3 C33 C34 K2 -21.3(8) . . . . ?
O4 C35 C36 O11 0.1(17) . . . . ?
K2 C35 C36 O11 16.7(10) . . . . ?
O4 C35 C36 O12 179.5(11) . . . . ?
K2 C35 C36 O12 -163.9(11) . . . . ?
O4 C35 C36 K2 -16.6(9) . . . . ?
O13 C37 C38 O18 10.5(16) . . . . ?
K1 C37 C38 O18 28.8(10) . . . . ?
O13 C37 C38 O17 -170.7(9) . . . . ?
K1 C37 C38 O17 -152.4(10) . . . . ?
O13 C37 C38 K1 -18.3(7) . . . . ?
O14 C39 C40 O19 17.4(13) . . . . ?
K1 C39 C40 O19 31.2(8) . . . . ?
O14 C39 C40 O20 -162.0(8) . . . . ?
K1 C39 C40 O20 -148.2(9) . . . . ?
O14 C39 C40 K1 -13.8(7) . . . . ?
O15 C41 C42 O22 173.3(12) . . . . ?
K1 C41 C42 O22 -161.8(13) . . . . ?
O15 C41 C42 O21 -1.5(15) . . . . ?
K1 C41 C42 O21 23.4(10) . . . . ?
O15 C41 C42 K1 -24.9(7) . . . . ?
O16 C43 C44 O23 11.5(17) . . . . ?
K1 C43 C44 O23 29.2(10) . . . . ?
O16 C43 C44 O24 -167.9(11) . . . . ?
K1 C43 C44 O24 -150.2(12) . . . . ?
O16 C43 C44 K1 -17.7(9) . . . . ?
C50 C45 C46 C47 0.6 . . . . ?
C72 C45 C46 C47 -174.4(6) . . . . ?
C45 C46 C47 C48 -0.1 . . . . ?
C46 C47 C48 C49 1.6 . . . . ?
C47 C48 C49 C50 -3.3 . . . . ?
C47 C48 C49 C51 169.5(6) . . . . ?
C46 C45 C50 O13 176.8(5) . . . . ?
C72 C45 C50 O13 -8.3(7) . . . . ?
C46 C45 C50 C49 -2.5 . . . . ?
C72 C45 C50 C49 172.3(7) . . . . ?
C48 C49 C50 C45 3.9 . . . . ?
C51 C49 C50 C45 -168.9(6) . . . . ?
C48 C49 C50 O13 -175.5(5) . . . . ?
C51 C49 C50 O13 11.8(7) . . . . ?
C48 C49 C51 C52 -75.8(7) . . . . ?
C50 C49 C51 C52 96.6(7) . . . . ?
C49 C51 C52 C53 74.5(7) . . . . ?
C49 C51 C52 C57 -101.4(7) . . . . ?
C57 C52 C53 C54 3.4 . . . . ?
C51 C52 C53 C54 -172.6(6) . . . . ?
C52 C53 C54 C55 -2.8 . . . . ?
C53 C54 C55 C56 2.2 . . . . ?
C54 C55 C56 C57 -2.1 . . . . ?
C54 C55 C56 C58 170.8(7) . . . . ?
C53 C52 C57 C56 -3.5 . . . . ?
C51 C52 C57 C56 172.3(7) . . . . ?
C53 C52 C57 O14 177.8(6) . . . . ?
C51 C52 C57 O14 -6.3(7) . . . . ?
C55 C56 C57 C52 2.8 . . . . ?
C58 C56 C57 C52 -170.0(7) . . . . ?
C55 C56 C57 O14 -178.6(6) . . . . ?
C58 C56 C57 O14 8.7(7) . . . . ?
C55 C56 C58 C59 -74.1(8) . . . . ?
C57 C56 C58 C59 98.2(7) . . . . ?
C56 C58 C59 C64 -95.4(7) . . . . ?
C56 C58 C59 C60 76.8(7) . . . . ?
C64 C59 C60 C61 0.0 . . . . ?
C58 C59 C60 C61 -172.8(6) . . . . ?
C59 C60 C61 C62 0.3 . . . . ?
C60 C61 C62 C63 1.1 . . . . ?
C61 C62 C63 C64 -2.7 . . . . ?
C61 C62 C63 C65 174.8(6) . . . . ?
C62 C63 C64 O15 -174.8(5) . . . . ?
C65 C63 C64 O15 7.6(7) . . . . ?
C62 C63 C64 C59 3.2 . . . . ?
C65 C63 C64 C59 -174.4(6) . . . . ?
C60 C59 C64 C63 -1.8 . . . . ?
C58 C59 C64 C63 170.9(7) . . . . ?
C60 C59 C64 O15 176.2(5) . . . . ?
C58 C59 C64 O15 -11.1(7) . . . . ?
C64 C63 C65 C66 96.9(6) . . . . ?
C62 C63 C65 C66 -80.6(7) . . . . ?
C63 C65 C66 C71 -100.0(7) . . . . ?
C63 C65 C66 C67 77.9(7) . . . . ?
C71 C66 C67 C68 0.3 . . . . ?
C65 C66 C67 C68 -177.7(7) . . . . ?
C66 C67 C68 C69 6.1 . . . . ?
C67 C68 C69 C70 -6.2 . . . . ?
C68 C69 C70 C71 -0.4 . . . . ?
C68 C69 C70 C72 176.6(7) . . . . ?
C69 C70 C71 C66 7.7 . . . . ?
C72 C70 C71 C66 -169.3(7) . . . . ?
C69 C70 C71 O16 -177.9(6) . . . . ?
C72 C70 C71 O16 5.1(8) . . . . ?
C67 C66 C71 C70 -7.6 . . . . ?
C65 C66 C71 C70 170.3(7) . . . . ?
C67 C66 C71 O16 178.1(6) . . . . ?
C65 C66 C71 O16 -4.0(8) . . . . ?
C50 C45 C72 C70 -99.5(7) . . . . ?
C46 C45 C72 C70 75.2(7) . . . . ?
C69 C70 C72 C45 -77.6(8) . . . . ?
C71 C70 C72 C45 99.3(7) . . . . ?
N1 C73 N1 C75 -58.2(5) 2_565 . . . ?
N1 C73 N1 C74 58.1(5) 2_565 . . . ?
N1 C73 N1 Ag2 -173.6(5) 2_565 . . . ?
N2 C75 N1 C73 58.5(9) 2_565 . . . ?
N2 C75 N1 C74 -58.0(9) 2_565 . . . ?
N2 C75 N1 Ag2 179.3(6) 2_565 . . . ?
N2 C74 N1 C73 -58.5(9) . . . . ?
N2 C74 N1 C75 57.6(9) . . . . ?
N2 C74 N1 Ag2 174.0(6) . . . . ?
N1 C74 N2 C76 -58.3(9) . . . . ?
N1 C74 N2 C75 59.4(9) . . . 2_565 ?
N1 C74 N2 Ag1 -179.3(5) . . . 8_576 ?
N2 C76 N2 C74 59.2(5) 2_565 . . . ?
N2 C76 N2 C75 -58.6(5) 2_565 . . 2_565 ?
N2 C76 N2 Ag1 -173.3(5) 2_565 . . 8_576 ?
C1 C6 O1 C29 97.7(7) . . . . ?
C5 C6 O1 C29 -82.6(8) . . . . ?
C1 C6 O1 K2 -90.4(8) . . . . ?
C5 C6 O1 K2 89.3(8) . . . . ?
C30 C29 O1 C6 -161.6(8) . . . . ?
K2 C29 O1 C6 174.2(8) . . . . ?
C30 C29 O1 K2 24.1(10) . . . . ?
C8 C13 O2 C31 96.2(10) . . . . ?
C12 C13 O2 C31 -83.8(10) . . . . ?
C8 C13 O2 K2 -93.8(8) . . . . ?
C12 C13 O2 K2 86.3(8) . . . . ?
C32 C31 O2 C13 -152.3(12) . . . . ?
K2 C31 O2 C13 172.6(10) . . . . ?
C32 C31 O2 K2 35.1(17) . . . . ?
C15 C20 O3 C33 96.9(8) . . . . ?
C19 C20 O3 C33 -89.2(8) . . . . ?
C15 C20 O3 K2 -81.7(8) . . . . ?
C19 C20 O3 K2 92.2(8) . . . . ?
C34 C33 O3 C20 -152.4(8) . . . . ?
K2 C33 O3 C20 -179.1(8) . . . . ?
C34 C33 O3 K2 26.7(11) . . . . ?
C22 C27 O4 C35 90.1(8) . . . . ?
C26 C27 O4 C35 -89.5(8) . . . . ?
C22 C27 O4 K2 -93.5(7) . . . . ?
C26 C27 O4 K2 86.9(7) . . . . ?
C36 C35 O4 C27 -159.8(9) . . . . ?
K2 C35 O4 C27 177.2(9) . . . . ?
C36 C35 O4 K2 22.9(12) . . . . ?
O6 C30 O5 Ag1 -104.7(14) . . . . ?
C29 C30 O5 Ag1 83.8(11) . . . . ?
K2 C30 O5 Ag1 -30.5(17) . . . . ?
O5 C30 O6 Ag6 0.1(18) . . . . ?
C29 C30 O6 Ag6 171.3(8) . . . . ?
K2 C30 O6 Ag6 -132.1(11) . . . . ?
O5 C30 O6 Ag6' 13.9(15) . . . . ?
C29 C30 O6 Ag6' -174.9(9) . . . . ?
K2 C30 O6 Ag6' -118.3(8) . . . . ?
O5 C30 O6 K2 132.2(11) . . . . ?
C29 C30 O6 K2 -56.5(12) . . . . ?
O8 C32 O7 Ag1 -29.4(17) . . . . ?
C31 C32 O7 Ag1 148.5(12) . . . . ?
K2 C32 O7 Ag1 -175.7(9) . . . . ?
O8 C32 O7 K2 146.4(13) . . . . ?
C31 C32 O7 K2 -35.8(16) . . . . ?
O7 C32 O8 Ag4 -25(2) . . . . ?
C31 C32 O8 Ag4 156.6(12) . . . . ?
K2 C32 O8 Ag4 43(2) . . . . ?
O10 C34 O9 K2 133.3(11) . . . . ?
C33 C34 O9 K2 -49.6(13) . . . . ?
O10 C34 O9 Ag2 -7.9(14) . . . . ?
C33 C34 O9 Ag2 169.1(10) . . . . ?
K2 C34 O9 Ag2 -141.3(6) . . . . ?
O12 C36 O11 Ag3 8.5(18) . . . . ?
C35 C36 O11 Ag3 -172.3(9) . . . . ?
K2 C36 O11 Ag3 -147.4(10) . . . . ?
O12 C36 O11 K2 155.9(12) . . . . ?
C35 C36 O11 K2 -24.8(14) . . . . ?
O11 C36 O12 Ag5 18(2) . . . . ?
C35 C36 O12 Ag5 -161.0(9) . . . . ?
K2 C36 O12 Ag5 75(3) . . . . ?
C45 C50 O13 C37 -88.5(7) . . . . ?
C49 C50 O13 C37 90.9(7) . . . . ?
C45 C50 O13 K1 86.3(7) . . . . ?
C49 C50 O13 K1 -94.3(6) . . . . ?
C38 C37 O13 C50 -158.2(8) . . . . ?
K1 C37 O13 C50 176.1(8) . . . . ?
C38 C37 O13 K1 25.7(11) . . . . ?
C52 C57 O14 C39 -91.6(7) . . . . ?
C56 C57 O14 C39 89.7(7) . . . . ?
C52 C57 O14 K1 84.5(7) . . . . ?
C56 C57 O14 K1 -94.2(6) . . . . ?
C40 C39 O14 C57 -164.3(7) . . . . ?
K1 C39 O14 C57 177.2(7) . . . . ?
C40 C39 O14 K1 18.5(9) . . . . ?
C63 C64 O15 C41 95.3(7) . . . . ?
C59 C64 O15 C41 -82.8(7) . . . . ?
C63 C64 O15 K1 -92.7(6) . . . . ?
C59 C64 O15 K1 89.2(6) . . . . ?
C42 C41 O15 C64 -151.5(8) . . . . ?
K1 C41 O15 C64 174.4(7) . . . . ?
C42 C41 O15 K1 34.1(10) . . . . ?
C44 C43 O16 C71 -158.2(9) . . . . ?
K1 C43 O16 C71 178.2(8) . . . . ?
C44 C43 O16 K1 23.7(12) . . . . ?
C70 C71 O16 C43 94.4(8) . . . . ?
C66 C71 O16 C43 -90.8(8) . . . . ?
C70 C71 O16 K1 -88.3(7) . . . . ?
C66 C71 O16 K1 86.6(7) . . . . ?
O18 C38 O17 Ag1 -5.7(19) . . . . ?
C37 C38 O17 Ag1 175.6(7) . . . . ?
K1 C38 O17 Ag1 64(2) . . . . ?
O17 C38 O18 Ag4 -22.3(17) . . . . ?
C37 C38 O18 Ag4 156.3(8) . . . . ?
K1 C38 O18 Ag4 -164.5(11) . . . . ?
O17 C38 O18 K1 142.2(11) . . . . ?
C37 C38 O18 K1 -39.2(13) . . . . ?
O20 C40 O19 Ag2 -1.7(11) . . . . ?
C39 C40 O19 Ag2 179.0(8) . . . . ?
K1 C40 O19 Ag2 -136.6(6) . . . . ?
O20 C40 O19 K1 134.9(8) . . . . ?
C39 C40 O19 K1 -44.4(11) . . . . ?
O19 C40 O20 Ag4 -79.1(10) . . . . ?
C39 C40 O20 Ag4 100.2(8) . . . . ?
K1 C40 O20 Ag4 -17.0(13) . . . . ?
O22 C42 O21 Ag3 21.7(17) . . . . ?
C41 C42 O21 Ag3 -164.0(8) . . . . ?
K1 C42 O21 Ag3 -131.8(8) . . . . ?
O22 C42 O21 K1 153.6(13) . . . . ?
C41 C42 O21 K1 -32.2(13) . . . . ?
O24 C44 O23 Ag6' -4.8(15) . . . . ?
C43 C44 O23 Ag6' 175.9(10) . . . . ?
K1 C44 O23 Ag6' -141.6(7) . . . . ?
O24 C44 O23 K1 136.8(12) . . . . ?
C43 C44 O23 K1 -42.6(13) . . . . ?
Ag6' C44 O23 K1 141.6(7) . . . . ?
O23 C44 O24 Ag6 5.3(16) . . . . ?
C43 C44 O24 Ag6 -175.4(9) . . . . ?
Ag6' C44 O24 Ag6 0.8(4) . . . . ?
K1 C44 O24 Ag6 67.7(16) . . . . ?
O23 C44 O24 Ag6' 4.4(13) . . . . ?
C43 C44 O24 Ag6' -176.2(10) . . . . ?
K1 C44 O24 Ag6' 66.9(15) . . . . ?
O37 O33 O34 O34 -162(3) . . . 2_465 ?
O30 O34 O37 O33 178(5) . . . . ?
O34 O34 O37 O33 40(8) 2_465 . . . ?
C44 O23 K1 O19 -110.0(8) . . . . ?
Ag6' O23 K1 O19 11.4(8) . . . . ?
C44 O23 K1 O14 157.9(7) . . . . ?
Ag6' O23 K1 O14 -80.8(9) . . . . ?
C44 O23 K1 O13 120.6(8) . . . . ?
Ag6' O23 K1 O13 -118.1(8) . . . . ?
C44 O23 K1 O16 39.0(8) . . . . ?
Ag6' O23 K1 O16 160.4(8) . . . . ?
C44 O23 K1 O15 -7.6(9) . . . . ?
Ag6' O23 K1 O15 113.8(7) . . . . ?
C44 O23 K1 O21 -47.6(8) . . . . ?
Ag6' O23 K1 O21 73.7(8) . . . . ?
C44 O23 K1 O18 -174.1(8) . . . . ?
Ag6' O23 K1 O18 -52.7(8) . . . . ?
C44 O23 K1 C40 -133.9(8) . . . . ?
Ag6' O23 K1 C40 -12.6(9) . . . . ?
Ag6' O23 K1 C44 121.3(12) . . . . ?
C44 O23 K1 C42 -48.1(8) . . . . ?
Ag6' O23 K1 C42 73.2(8) . . . . ?
C44 O23 K1 C38 168.4(9) . . . . ?
Ag6' O23 K1 C38 -70.2(7) . . . . ?
C40 O19 K1 O23 -115.3(6) . . . . ?
Ag2 O19 K1 O23 8.4(5) . . . . ?
C40 O19 K1 O14 37.0(6) . . . . ?
Ag2 O19 K1 O14 160.8(4) . . . . ?
C40 O19 K1 O13 -14.3(7) . . . . ?
Ag2 O19 K1 O13 109.4(4) . . . . ?
C40 O19 K1 O16 157.4(6) . . . . ?
Ag2 O19 K1 O16 -78.9(6) . . . . ?
C40 O19 K1 O15 116.1(6) . . . . ?
Ag2 O19 K1 O15 -120.2(4) . . . . ?
C40 O19 K1 O21 -178.2(7) . . . . ?
Ag2 O19 K1 O21 -54.4(4) . . . . ?
C40 O19 K1 O18 -50.8(6) . . . . ?
Ag2 O19 K1 O18 72.9(4) . . . . ?
Ag2 O19 K1 C40 123.7(8) . . . . ?
C40 O19 K1 C44 -138.7(6) . . . . ?
Ag2 O19 K1 C44 -14.9(5) . . . . ?
C40 O19 K1 C42 162.9(7) . . . . ?
Ag2 O19 K1 C42 -73.3(4) . . . . ?
C40 O19 K1 C38 -52.9(7) . . . . ?
Ag2 O19 K1 C38 70.8(4) . . . . ?
C57 O14 K1 O23 -99.6(8) . . . . ?
C39 O14 K1 O23 76.5(8) . . . . ?
C57 O14 K1 O19 156.0(7) . . . . ?
C39 O14 K1 O19 -27.8(6) . . . . ?
C57 O14 K1 O13 -62.1(6) . . . . ?
C39 O14 K1 O13 114.1(6) . . . . ?
C57 O14 K1 O16 5.4(7) . . . . ?
C39 O14 K1 O16 -178.5(5) . . . . ?
C57 O14 K1 O15 68.6(6) . . . . ?
C39 O14 K1 O15 -115.3(6) . . . . ?
C57 O14 K1 O21 111.9(6) . . . . ?
C39 O14 K1 O21 -72.0(6) . . . . ?
C57 O14 K1 O18 -127.0(6) . . . . ?
C39 O14 K1 O18 49.1(6) . . . . ?
C57 O14 K1 C40 173.0(8) . . . . ?
C39 O14 K1 C40 -10.9(5) . . . . ?
C57 O14 K1 C42 107.5(6) . . . . ?
C39 O14 K1 C42 -76.4(6) . . . . ?
C57 O14 K1 C38 -109.0(6) . . . . ?
C39 O14 K1 C38 67.1(6) . . . . ?
C50 O13 K1 O23 -127.2(7) . . . . ?
C37 O13 K1 O23 47.5(7) . . . . ?
C50 O13 K1 O19 114.7(6) . . . . ?
C37 O13 K1 O19 -70.6(7) . . . . ?
C50 O13 K1 O14 68.1(6) . . . . ?
C37 O13 K1 O14 -117.2(6) . . . . ?
C50 O13 K1 O16 -61.4(6) . . . . ?
C37 O13 K1 O16 113.3(7) . . . . ?
C50 O13 K1 O15 2.8(8) . . . . ?
C37 O13 K1 O15 177.5(6) . . . . ?
C50 O13 K1 O21 -101.3(8) . . . . ?
C37 O13 K1 O21 73.3(9) . . . . ?
C50 O13 K1 O18 154.4(7) . . . . ?
C37 O13 K1 O18 -30.9(7) . . . . ?
C50 O13 K1 C40 109.2(6) . . . . ?
C37 O13 K1 C40 -76.1(7) . . . . ?
C50 O13 K1 C44 -109.3(7) . . . . ?
C37 O13 K1 C44 65.4(7) . . . . ?
C50 O13 K1 C42 -53.2(16) . . . . ?
C37 O13 K1 C42 121.5(14) . . . . ?
C50 O13 K1 C38 170.8(8) . . . . ?
C37 O13 K1 C38 -14.5(6) . . . . ?
C43 O16 K1 O23 -31.0(7) . . . . ?
C71 O16 K1 O23 151.7(7) . . . . ?
C43 O16 K1 O19 70.4(9) . . . . ?
C71 O16 K1 O19 -106.9(8) . . . . ?
C43 O16 K1 O14 176.0(7) . . . . ?
C71 O16 K1 O14 -1.3(8) . . . . ?
C43 O16 K1 O13 -116.1(7) . . . . ?
C71 O16 K1 O13 66.5(7) . . . . ?
C43 O16 K1 O15 112.7(7) . . . . ?
C71 O16 K1 O15 -64.6(7) . . . . ?
C43 O16 K1 O21 46.6(7) . . . . ?
C71 O16 K1 O21 -130.7(7) . . . . ?
C43 O16 K1 O18 -73.7(8) . . . . ?
C71 O16 K1 O18 109.0(7) . . . . ?
C43 O16 K1 C40 117.6(14) . . . . ?
C71 O16 K1 C40 -59.7(16) . . . . ?
C43 O16 K1 C44 -13.9(7) . . . . ?
C71 O16 K1 C44 168.8(8) . . . . ?
C43 O16 K1 C42 65.5(7) . . . . ?
C71 O16 K1 C42 -111.8(7) . . . . ?
C43 O16 K1 C38 -77.6(7) . . . . ?
C71 O16 K1 C38 105.1(7) . . . . ?
C64 O15 K1 O23 109.8(7) . . . . ?
C41 O15 K1 O23 -78.1(7) . . . . ?
C64 O15 K1 O19 -131.1(7) . . . . ?
C41 O15 K1 O19 41.1(6) . . . . ?
C64 O15 K1 O14 -63.9(6) . . . . ?
C41 O15 K1 O14 108.2(6) . . . . ?
C64 O15 K1 O13 2.3(8) . . . . ?
C41 O15 K1 O13 174.5(6) . . . . ?
C64 O15 K1 O16 67.4(6) . . . . ?
C41 O15 K1 O16 -120.5(6) . . . . ?
C64 O15 K1 O21 153.2(7) . . . . ?
C41 O15 K1 O21 -34.7(6) . . . . ?
C64 O15 K1 O18 -101.2(8) . . . . ?
C41 O15 K1 O18 70.9(8) . . . . ?
C64 O15 K1 C40 -111.7(7) . . . . ?
C41 O15 K1 C40 60.5(6) . . . . ?
C64 O15 K1 C44 107.0(7) . . . . ?
C41 O15 K1 C44 -80.9(6) . . . . ?
C64 O15 K1 C42 169.4(8) . . . . ?
C41 O15 K1 C42 -18.5(6) . . . . ?
C64 O15 K1 C38 -51.6(15) . . . . ?
C41 O15 K1 C38 120.6(13) . . . . ?
C42 O21 K1 O23 -178.6(8) . . . . ?
Ag3 O21 K1 O23 -50.3(4) . . . . ?
C42 O21 K1 O19 -53.4(8) . . . . ?
Ag3 O21 K1 O19 74.9(4) . . . . ?
C42 O21 K1 O14 -11.9(9) . . . . ?
Ag3 O21 K1 O14 116.4(3) . . . . ?
C42 O21 K1 O13 155.0(7) . . . . ?
Ag3 O21 K1 O13 -76.8(7) . . . . ?
C42 O21 K1 O16 115.3(8) . . . . ?
Ag3 O21 K1 O16 -116.4(4) . . . . ?
C42 O21 K1 O15 35.8(7) . . . . ?
Ag3 O21 K1 O15 164.0(4) . . . . ?
C42 O21 K1 O18 -115.2(8) . . . . ?
Ag3 O21 K1 O18 13.1(5) . . . . ?
C42 O21 K1 C40 -54.1(8) . . . . ?
Ag3 O21 K1 C40 74.2(4) . . . . ?
C42 O21 K1 C44 164.1(9) . . . . ?
Ag3 O21 K1 C44 -67.7(4) . . . . ?
Ag3 O21 K1 C42 128.3(10) . . . . ?
C42 O21 K1 C38 -138.6(7) . . . . ?
Ag3 O21 K1 C38 -10.3(5) . . . . ?
C38 O18 K1 O23 -49.8(8) . . . . ?
Ag4 O18 K1 O23 112.8(6) . . . . ?
C38 O18 K1 O19 -174.1(8) . . . . ?
Ag4 O18 K1 O19 -11.5(5) . . . . ?
C38 O18 K1 O14 118.6(8) . . . . ?
Ag4 O18 K1 O14 -78.8(5) . . . . ?
C38 O18 K1 O13 36.8(7) . . . . ?
Ag4 O18 K1 O13 -160.6(7) . . . . ?
C38 O18 K1 O16 -10.5(9) . . . . ?
Ag4 O18 K1 O16 152.1(4) . . . . ?
C38 O18 K1 O15 155.2(7) . . . . ?
Ag4 O18 K1 O15 -42.2(10) . . . . ?
C38 O18 K1 O21 -112.8(8) . . . . ?
Ag4 O18 K1 O21 49.8(7) . . . . ?
C38 O18 K1 C40 167.0(9) . . . . ?
Ag4 O18 K1 C40 -30.4(5) . . . . ?
C38 O18 K1 C44 -51.9(8) . . . . ?
Ag4 O18 K1 C44 110.7(6) . . . . ?
C38 O18 K1 C42 -136.4(7) . . . . ?
Ag4 O18 K1 C42 26.1(8) . . . . ?
Ag4 O18 K1 C38 162.6(12) . . . . ?
O19 C40 K1 O23 77.2(7) . . . . ?
O20 C40 K1 O23 -13.6(13) . . . . ?
C39 C40 K1 O23 -139.1(5) . . . . ?
O20 C40 K1 O19 -90.8(13) . . . . ?
C39 C40 K1 O19 143.6(9) . . . . ?
O19 C40 K1 O14 -133.9(7) . . . . ?
O20 C40 K1 O14 135.3(13) . . . . ?
C39 C40 K1 O14 9.8(5) . . . . ?
O19 C40 K1 O13 168.4(6) . . . . ?
O20 C40 K1 O13 77.5(12) . . . . ?
C39 C40 K1 O13 -48.0(6) . . . . ?
O19 C40 K1 O16 -67.8(15) . . . . ?
O20 C40 K1 O16 -158.6(11) . . . . ?
C39 C40 K1 O16 75.8(15) . . . . ?
O19 C40 K1 O15 -63.0(6) . . . . ?
O20 C40 K1 O15 -153.8(12) . . . . ?
C39 C40 K1 O15 80.6(6) . . . . ?
O19 C40 K1 O21 1.8(7) . . . . ?
O20 C40 K1 O21 -89.0(12) . . . . ?
C39 C40 K1 O21 145.4(6) . . . . ?
O19 C40 K1 O18 122.2(7) . . . . ?
O20 C40 K1 O18 31.3(11) . . . . ?
C39 C40 K1 O18 -94.2(6) . . . . ?
O19 C40 K1 C44 55.1(8) . . . . ?
O20 C40 K1 C44 -35.7(14) . . . . ?
C39 C40 K1 C44 -161.3(6) . . . . ?
O19 C40 K1 C42 -15.2(6) . . . . ?
O20 C40 K1 C42 -106.0(12) . . . . ?
C39 C40 K1 C42 128.4(6) . . . . ?
O19 C40 K1 C38 126.7(7) . . . . ?
O20 C40 K1 C38 35.9(12) . . . . ?
C39 C40 K1 C38 -89.6(6) . . . . ?
O24 C44 K1 O23 -91.3(18) . . . . ?
C43 C44 K1 O23 143.6(12) . . . . ?
Ag6' C44 K1 O23 -32.4(7) . . . . ?
O23 C44 K1 O19 81.9(8) . . . . ?
O24 C44 K1 O19 -9.4(17) . . . . ?
C43 C44 K1 O19 -134.5(7) . . . . ?
Ag6' C44 K1 O19 49.5(5) . . . . ?
O23 C44 K1 O13 -58.2(8) . . . . ?
O24 C44 K1 O13 -149.5(16) . . . . ?
C43 C44 K1 O13 85.4(7) . . . . ?
Ag6' C44 K1 O13 -90.6(4) . . . . ?
O23 C44 K1 O16 -131.5(9) . . . . ?
O24 C44 K1 O16 137.2(17) . . . . ?
C43 C44 K1 O16 12.1(6) . . . . ?
Ag6' C44 K1 O16 -163.9(6) . . . . ?
O23 C44 K1 O15 173.7(8) . . . . ?
O24 C44 K1 O15 82.5(16) . . . . ?
C43 C44 K1 O15 -42.7(7) . . . . ?
Ag6' C44 K1 O15 141.3(4) . . . . ?
O23 C44 K1 O21 125.9(9) . . . . ?
O24 C44 K1 O21 34.6(15) . . . . ?
C43 C44 K1 O21 -90.5(7) . . . . ?
Ag6' C44 K1 O21 93.5(5) . . . . ?
O23 C44 K1 O18 5.8(8) . . . . ?
O24 C44 K1 O18 -85.5(16) . . . . ?
C43 C44 K1 O18 149.4(7) . . . . ?
Ag6' C44 K1 O18 -26.6(4) . . . . ?
O23 C44 K1 C40 60.8(9) . . . . ?
O24 C44 K1 C40 -30.4(18) . . . . ?
C43 C44 K1 C40 -155.6(6) . . . . ?
Ag6' C44 K1 C40 28.4(6) . . . . ?
O23 C44 K1 C42 131.6(8) . . . . ?
O24 C44 K1 C42 40.3(16) . . . . ?
C43 C44 K1 C42 -84.8(7) . . . . ?
Ag6' C44 K1 C42 99.2(4) . . . . ?
O23 C44 K1 C38 -10.4(8) . . . . ?
O24 C44 K1 C38 -101.6(16) . . . . ?
C43 C44 K1 C38 133.3(7) . . . . ?
Ag6' C44 K1 C38 -42.8(4) . . . . ?
O22 C42 K1 O23 -77(3) . . . . ?
O21 C42 K1 O23 1.4(8) . . . . ?
C41 C42 K1 O23 153.5(6) . . . . ?
O22 C42 K1 O19 41(3) . . . . ?
O21 C42 K1 O19 119.5(8) . . . . ?
C41 C42 K1 O19 -88.4(7) . . . . ?
O22 C42 K1 O14 92(3) . . . . ?
O21 C42 K1 O14 170.1(7) . . . . ?
C41 C42 K1 O14 -37.7(7) . . . . ?
O22 C42 K1 O13 -149(2) . . . . ?
O21 C42 K1 O13 -71.1(15) . . . . ?
C41 C42 K1 O13 81.0(15) . . . . ?
O22 C42 K1 O16 -141(3) . . . . ?
O21 C42 K1 O16 -63.1(8) . . . . ?
C41 C42 K1 O16 89.0(6) . . . . ?
O22 C42 K1 O15 146(3) . . . . ?
O21 C42 K1 O15 -135.2(9) . . . . ?
C41 C42 K1 O15 16.9(5) . . . . ?
O22 C42 K1 O21 -78(3) . . . . ?
C41 C42 K1 O21 152.1(12) . . . . ?
O22 C42 K1 O18 -1(3) . . . . ?
O21 C42 K1 O18 77.8(9) . . . . ?
C41 C42 K1 O18 -130.1(6) . . . . ?
O22 C42 K1 C40 47(3) . . . . ?
O21 C42 K1 C40 125.7(8) . . . . ?
C41 C42 K1 C40 -82.1(6) . . . . ?
O22 C42 K1 C44 -92(3) . . . . ?
O21 C42 K1 C44 -14.1(8) . . . . ?
C41 C42 K1 C44 138.0(7) . . . . ?
O22 C42 K1 C38 -22(3) . . . . ?
O21 C42 K1 C38 56.0(10) . . . . ?
C41 C42 K1 C38 -151.9(6) . . . . ?
O18 C38 K1 O23 124.0(8) . . . . ?
O17 C38 K1 O23 29.9(16) . . . . ?
C37 C38 K1 O23 -89.4(7) . . . . ?
O18 C38 K1 O19 5.7(8) . . . . ?
O17 C38 K1 O19 -88.3(16) . . . . ?
C37 C38 K1 O19 152.4(6) . . . . ?
O18 C38 K1 O14 -60.5(8) . . . . ?
O17 C38 K1 O14 -154.6(16) . . . . ?
C37 C38 K1 O14 86.2(6) . . . . ?
O18 C38 K1 O13 -133.9(9) . . . . ?
O17 C38 K1 O13 132.0(17) . . . . ?
C37 C38 K1 O13 12.7(5) . . . . ?
O18 C38 K1 O16 171.4(8) . . . . ?
O17 C38 K1 O16 77.3(16) . . . . ?
C37 C38 K1 O16 -42.0(7) . . . . ?
O18 C38 K1 O15 -72.5(15) . . . . ?
O17 C38 K1 O15 -166.6(13) . . . . ?
C37 C38 K1 O15 74.1(15) . . . . ?
O18 C38 K1 O21 79.9(9) . . . . ?
O17 C38 K1 O21 -14.2(17) . . . . ?
C37 C38 K1 O21 -133.5(6) . . . . ?
O17 C38 K1 O18 -94.1(17) . . . . ?
C37 C38 K1 O18 146.6(11) . . . . ?
O18 C38 K1 C40 -11.5(8) . . . . ?
O17 C38 K1 C40 -105.6(16) . . . . ?
C37 C38 K1 C40 135.1(6) . . . . ?
O18 C38 K1 C44 128.1(8) . . . . ?
O17 C38 K1 C44 34.0(16) . . . . ?
C37 C38 K1 C44 -85.3(6) . . . . ?
O18 C38 K1 C42 58.5(10) . . . . ?
O17 C38 K1 C42 -35.5(18) . . . . ?
C37 C38 K1 C42 -154.8(6) . . . . ?
C36 O11 K2 O2 151.4(8) . . . . ?
Ag3 O11 K2 O2 -61.4(8) . . . . ?
C36 O11 K2 O9 169.9(9) . . . . ?
Ag3 O11 K2 O9 -42.9(4) . . . . ?
C36 O11 K2 O1 -27.1(10) . . . . ?
Ag3 O11 K2 O1 120.1(4) . . . . ?
C36 O11 K2 O4 26.4(8) . . . . ?
Ag3 O11 K2 O4 173.6(5) . . . . ?
C36 O11 K2 O3 102.9(9) . . . . ?
Ag3 O11 K2 O3 -109.9(4) . . . . ?
C36 O11 K2 O6 -63.1(9) . . . . ?
Ag3 O11 K2 O6 84.1(4) . . . . ?
C36 O11 K2 O7 -125.3(8) . . . . ?
Ag3 O11 K2 O7 21.9(5) . . . . ?
C36 O11 K2 C34 151.8(10) . . . . ?
Ag3 O11 K2 C34 -61.0(5) . . . . ?
C36 O11 K2 C30 -69.3(9) . . . . ?
Ag3 O11 K2 C30 77.9(4) . . . . ?
Ag3 O11 K2 C36 147.2(11) . . . . ?
C36 O11 K2 C33 121.3(9) . . . . ?
Ag3 O11 K2 C33 -91.5(4) . . . . ?
C13 O2 K2 O11 -109.4(9) . . . . ?
C31 O2 K2 O11 60.5(12) . . . . ?
C13 O2 K2 O9 -127.7(8) . . . . ?
C31 O2 K2 O9 42.2(9) . . . . ?
C13 O2 K2 O1 69.4(8) . . . . ?
C31 O2 K2 O1 -120.6(9) . . . . ?
C13 O2 K2 O4 2.4(9) . . . . ?
C31 O2 K2 O4 172.4(9) . . . . ?
C13 O2 K2 O3 -60.4(8) . . . . ?
C31 O2 K2 O3 109.6(9) . . . . ?
C13 O2 K2 O6 112.7(8) . . . . ?
C31 O2 K2 O6 -77.4(10) . . . . ?
C13 O2 K2 O7 154.0(9) . . . . ?
C31 O2 K2 O7 -36.1(9) . . . . ?
C13 O2 K2 C34 -109.7(8) . . . . ?
C31 O2 K2 C34 60.2(9) . . . . ?
C13 O2 K2 C30 112.4(8) . . . . ?
C31 O2 K2 C30 -77.7(9) . . . . ?
C13 O2 K2 C36 -59.2(17) . . . . ?
C31 O2 K2 C36 110.8(15) . . . . ?
C13 O2 K2 C33 -82.3(8) . . . . ?
C31 O2 K2 C33 87.7(9) . . . . ?
C34 O9 K2 O11 -44.8(8) . . . . ?
Ag2 O9 K2 O11 69.6(8) . . . . ?
C34 O9 K2 O2 127.3(8) . . . . ?
Ag2 O9 K2 O2 -118.3(8) . . . . ?
C34 O9 K2 O1 164.0(7) . . . . ?
Ag2 O9 K2 O1 -81.6(10) . . . . ?
C34 O9 K2 O4 -0.8(9) . . . . ?
Ag2 O9 K2 O4 113.6(7) . . . . ?
C34 O9 K2 O3 43.3(8) . . . . ?
Ag2 O9 K2 O3 157.7(9) . . . . ?
C34 O9 K2 O6 -107.9(8) . . . . ?
Ag2 O9 K2 O6 6.4(10) . . . . ?
C34 O9 K2 O7 -168.4(9) . . . . ?
Ag2 O9 K2 O7 -54.0(8) . . . . ?
Ag2 O9 K2 C34 114.4(13) . . . . ?
C34 O9 K2 C30 -133.9(8) . . . . ?
Ag2 O9 K2 C30 -19.5(10) . . . . ?
C34 O9 K2 C36 -41.4(8) . . . . ?
Ag2 O9 K2 C36 73.0(8) . . . . ?
C34 O9 K2 C33 23.7(7) . . . . ?
Ag2 O9 K2 C33 138.1(10) . . . . ?
C6 O1 K2 O11 112.8(8) . . . . ?
C29 O1 K2 O11 -75.5(7) . . . . ?
C6 O1 K2 O2 -66.5(8) . . . . ?
C29 O1 K2 O2 105.2(7) . . . . ?
C6 O1 K2 O9 -103.5(9) . . . . ?
C29 O1 K2 O9 68.2(9) . . . . ?
C6 O1 K2 O4 64.5(8) . . . . ?
C29 O1 K2 O4 -123.8(7) . . . . ?
C6 O1 K2 O3 1.8(9) . . . . ?
C29 O1 K2 O3 173.5(6) . . . . ?
C6 O1 K2 O6 152.4(9) . . . . ?
C29 O1 K2 O6 -35.9(7) . . . . ?
C6 O1 K2 O7 -130.5(8) . . . . ?
C29 O1 K2 O7 41.2(6) . . . . ?
C6 O1 K2 C30 174.1(9) . . . . ?
C29 O1 K2 C30 -14.2(6) . . . . ?
C6 O1 K2 C36 103.4(8) . . . . ?
C29 O1 K2 C36 -84.9(7) . . . . ?
C6 O1 K2 C33 6.1(11) . . . . ?
C29 O1 K2 C33 177.8(7) . . . . ?
C27 O4 K2 O11 159.2(7) . . . . ?
C35 O4 K2 O11 -24.5(7) . . . . ?
C27 O4 K2 O2 4.9(8) . . . . ?
C35 O4 K2 O2 -178.8(7) . . . . ?
C27 O4 K2 O9 111.4(7) . . . . ?
C35 O4 K2 O9 -72.3(8) . . . . ?
C27 O4 K2 O1 -61.3(7) . . . . ?
C35 O4 K2 O1 115.1(7) . . . . ?
C27 O4 K2 O3 70.1(7) . . . . ?
C35 O4 K2 O3 -113.6(7) . . . . ?
C27 O4 K2 O6 -124.8(7) . . . . ?
C35 O4 K2 O6 51.6(7) . . . . ?
C27 O4 K2 O7 -97.4(9) . . . . ?
C35 O4 K2 O7 79.0(9) . . . . ?
C27 O4 K2 C34 111.0(7) . . . . ?
C35 O4 K2 C34 -72.6(7) . . . . ?
C27 O4 K2 C30 -107.7(7) . . . . ?
C35 O4 K2 C30 68.7(7) . . . . ?
C27 O4 K2 C36 170.7(8) . . . . ?
C35 O4 K2 C36 -13.0(7) . . . . ?
C27 O4 K2 C33 93.6(7) . . . . ?
C35 O4 K2 C33 -90.1(7) . . . . ?
C20 O3 K2 O11 -138.2(8) . . . . ?
C33 O3 K2 O11 43.1(7) . . . . ?
C20 O3 K2 O2 60.7(8) . . . . ?
C33 O3 K2 O2 -117.9(7) . . . . ?
C20 O3 K2 O9 143.1(9) . . . . ?
C33 O3 K2 O9 -35.6(7) . . . . ?
C20 O3 K2 O1 -6.4(9) . . . . ?
C33 O3 K2 O1 174.9(6) . . . . ?
C20 O3 K2 O4 -71.3(8) . . . . ?
C33 O3 K2 O4 110.0(7) . . . . ?
C20 O3 K2 O6 -106.4(9) . . . . ?
C33 O3 K2 O6 75.0(10) . . . . ?
C20 O3 K2 O7 101.6(8) . . . . ?
C33 O3 K2 O7 -77.0(7) . . . . ?
C20 O3 K2 C34 163.2(10) . . . . ?
C33 O3 K2 C34 -15.5(7) . . . . ?
C20 O3 K2 C36 -119.0(8) . . . . ?
C33 O3 K2 C36 62.3(7) . . . . ?
C20 O3 K2 C33 178.6(12) . . . . ?
C30 O6 K2 O11 -163.5(9) . . . . ?
Ag6 O6 K2 O11 -31.6(5) . . . . ?
Ag6' O6 K2 O11 -55.4(6) . . . . ?
C30 O6 K2 O2 -0.7(10) . . . . ?
Ag6 O6 K2 O2 131.1(5) . . . . ?
Ag6' O6 K2 O2 107.4(6) . . . . ?
C30 O6 K2 O9 -99.2(9) . . . . ?
Ag6 O6 K2 O9 32.7(8) . . . . ?
Ag6' O6 K2 O9 8.9(8) . . . . ?
C30 O6 K2 O1 48.1(8) . . . . ?
Ag6 O6 K2 O1 180.0(7) . . . . ?
Ag6' O6 K2 O1 156.2(7) . . . . ?
C30 O6 K2 O4 129.7(9) . . . . ?
Ag6 O6 K2 O4 -98.4(6) . . . . ?
Ag6' O6 K2 O4 -122.2(7) . . . . ?
C30 O6 K2 O3 163.6(7) . . . . ?
Ag6 O6 K2 O3 -64.5(10) . . . . ?
Ag6' O6 K2 O3 -88.3(9) . . . . ?
C30 O6 K2 O7 -38.4(8) . . . . ?
Ag6 O6 K2 O7 93.5(6) . . . . ?
Ag6' O6 K2 O7 69.8(7) . . . . ?
C30 O6 K2 C34 -125.9(9) . . . . ?
Ag6 O6 K2 C34 6.0(9) . . . . ?
Ag6' O6 K2 C34 -17.7(9) . . . . ?
Ag6 O6 K2 C30 131.9(12) . . . . ?
Ag6' O6 K2 C30 108.1(12) . . . . ?
C30 O6 K2 C36 177.4(9) . . . . ?
Ag6 O6 K2 C36 -50.7(5) . . . . ?
Ag6' O6 K2 C36 -74.5(6) . . . . ?
C30 O6 K2 C33 -157.2(7) . . . . ?
Ag6 O6 K2 C33 -25.3(9) . . . . ?
Ag6' O6 K2 C33 -49.1(9) . . . . ?
C32 O7 K2 O11 -113.6(8) . . . . ?
Ag1 O7 K2 O11 60.0(7) . . . . ?
C32 O7 K2 O2 37.9(8) . . . . ?
Ag1 O7 K2 O2 -148.5(8) . . . . ?
C32 O7 K2 O9 -47.6(8) . . . . ?
Ag1 O7 K2 O9 126.0(7) . . . . ?
C32 O7 K2 O1 119.3(8) . . . . ?
Ag1 O7 K2 O1 -67.1(7) . . . . ?
C32 O7 K2 O4 155.4(7) . . . . ?
Ag1 O7 K2 O4 -31.0(12) . . . . ?
C32 O7 K2 O3 -8.7(10) . . . . ?
Ag1 O7 K2 O3 164.9(5) . . . . ?
C32 O7 K2 O6 -176.2(9) . . . . ?
Ag1 O7 K2 O6 -2.6(6) . . . . ?
C32 O7 K2 C34 -52.1(8) . . . . ?
Ag1 O7 K2 C34 121.5(7) . . . . ?
C32 O7 K2 C30 167.6(9) . . . . ?
Ag1 O7 K2 C30 -18.8(6) . . . . ?
C32 O7 K2 C36 -133.8(8) . . . . ?
Ag1 O7 K2 C36 39.8(8) . . . . ?
C32 O7 K2 C33 -37.3(9) . . . . ?
Ag1 O7 K2 C33 136.3(6) . . . . ?
O9 C34 K2 O11 128.6(9) . . . . ?
O10 C34 K2 O11 30(2) . . . . ?
C33 C34 K2 O11 -91.2(9) . . . . ?
O9 C34 K2 O2 -51.5(8) . . . . ?
O10 C34 K2 O2 -150(2) . . . . ?
C33 C34 K2 O2 88.7(8) . . . . ?
O10 C34 K2 O9 -99(2) . . . . ?
C33 C34 K2 O9 140.2(12) . . . . ?
O9 C34 K2 O4 179.3(8) . . . . ?
O10 C34 K2 O4 81(2) . . . . ?
C33 C34 K2 O4 -40.5(8) . . . . ?
O9 C34 K2 O3 -126.0(9) . . . . ?
O10 C34 K2 O3 135(2) . . . . ?
C33 C34 K2 O3 14.2(6) . . . . ?
O9 C34 K2 O6 86.6(9) . . . . ?
O10 C34 K2 O6 -12(2) . . . . ?
C33 C34 K2 O6 -133.2(7) . . . . ?
O9 C34 K2 O7 11.3(8) . . . . ?
O10 C34 K2 O7 -87(2) . . . . ?
C33 C34 K2 O7 151.5(8) . . . . ?
O9 C34 K2 C30 60.8(10) . . . . ?
O10 C34 K2 C30 -38(2) . . . . ?
C33 C34 K2 C30 -159.0(7) . . . . ?
O9 C34 K2 C36 138.0(8) . . . . ?
O10 C34 K2 C36 39(2) . . . . ?
C33 C34 K2 C36 -81.8(8) . . . . ?
O9 C34 K2 C33 -140.2(12) . . . . ?
O10 C34 K2 C33 121(3) . . . . ?
O6 C30 K2 O11 16.0(9) . . . . ?
O5 C30 K2 O11 -88.1(15) . . . . ?
C29 C30 K2 O11 148.4(7) . . . . ?
O6 C30 K2 O2 179.4(8) . . . . ?
O5 C30 K2 O2 75.3(15) . . . . ?
C29 C30 K2 O2 -48.2(7) . . . . ?
O6 C30 K2 O9 94.3(9) . . . . ?
O5 C30 K2 O9 -9.8(16) . . . . ?
C29 C30 K2 O9 -133.3(7) . . . . ?
O6 C30 K2 O1 -119.7(9) . . . . ?
O5 C30 K2 O1 136.2(16) . . . . ?
C29 C30 K2 O1 12.8(6) . . . . ?
O6 C30 K2 O4 -50.5(9) . . . . ?
O5 C30 K2 O4 -154.6(14) . . . . ?
C29 C30 K2 O4 82.0(7) . . . . ?
O5 C30 K2 O6 -104.1(17) . . . . ?
C29 C30 K2 O6 132.4(12) . . . . ?
O6 C30 K2 O7 134.8(9) . . . . ?
O5 C30 K2 O7 30.7(14) . . . . ?
C29 C30 K2 O7 -92.8(7) . . . . ?
O6 C30 K2 C34 70.9(10) . . . . ?
O5 C30 K2 C34 -33.2(17) . . . . ?
C29 C30 K2 C34 -156.7(7) . . . . ?
O6 C30 K2 C36 -2.4(9) . . . . ?
O5 C30 K2 C36 -106.5(15) . . . . ?
C29 C30 K2 C36 130.0(7) . . . . ?
O6 C30 K2 C33 43.7(14) . . . . ?
O5 C30 K2 C33 -60.4(19) . . . . ?
C29 C30 K2 C33 176.2(9) . . . . ?
O12 C36 K2 O11 -73(3) . . . . ?
C35 C36 K2 O11 158.6(13) . . . . ?
O11 C36 K2 O2 -76.7(16) . . . . ?
O12 C36 K2 O2 -150(2) . . . . ?
C35 C36 K2 O2 81.9(15) . . . . ?
O11 C36 K2 O9 -9.9(9) . . . . ?
O12 C36 K2 O9 -83(3) . . . . ?
C35 C36 K2 O9 148.7(7) . . . . ?
O11 C36 K2 O1 157.4(8) . . . . ?
O12 C36 K2 O1 84(3) . . . . ?
C35 C36 K2 O1 -43.9(7) . . . . ?
O11 C36 K2 O4 -147.3(10) . . . . ?
O12 C36 K2 O4 140(3) . . . . ?
C35 C36 K2 O4 11.4(6) . . . . ?
O11 C36 K2 O3 -75.6(9) . . . . ?
O12 C36 K2 O3 -149(3) . . . . ?
C35 C36 K2 O3 83.0(7) . . . . ?
O11 C36 K2 O6 110.5(9) . . . . ?
O12 C36 K2 O6 37(3) . . . . ?
C35 C36 K2 O6 -90.9(7) . . . . ?
O11 C36 K2 O7 65.6(10) . . . . ?
O12 C36 K2 O7 -7(3) . . . . ?
C35 C36 K2 O7 -135.7(7) . . . . ?
O11 C36 K2 C34 -25.1(9) . . . . ?
O12 C36 K2 C34 -98(3) . . . . ?
C35 C36 K2 C34 133.6(7) . . . . ?
O11 C36 K2 C30 111.5(9) . . . . ?
O12 C36 K2 C30 38(3) . . . . ?
C35 C36 K2 C30 -89.9(7) . . . . ?
O11 C36 K2 C33 -53.0(9) . . . . ?
O12 C36 K2 C33 -126(3) . . . . ?
C35 C36 K2 C33 105.6(7) . . . . ?
O3 C33 K2 O11 -131.8(7) . . . . ?
C34 C33 K2 O11 75.0(8) . . . . ?
O3 C33 K2 O2 60.6(7) . . . . ?
C34 C33 K2 O2 -92.7(8) . . . . ?
O3 C33 K2 O9 133.4(8) . . . . ?
C34 C33 K2 O9 -19.8(7) . . . . ?
O3 C33 K2 O1 -8.3(10) . . . . ?
C34 C33 K2 O1 -161.6(7) . . . . ?
O3 C33 K2 O4 -65.6(6) . . . . ?
C34 C33 K2 O4 141.1(8) . . . . ?
C34 C33 K2 O3 -153.3(12) . . . . ?
O3 C33 K2 O6 -138.4(7) . . . . ?
C34 C33 K2 O6 68.3(10) . . . . ?
O3 C33 K2 O7 119.8(7) . . . . ?
C34 C33 K2 O7 -33.4(9) . . . . ?
O3 C33 K2 C34 153.3(12) . . . . ?
O3 C33 K2 C30 -162.4(8) . . . . ?
C34 C33 K2 C30 44.4(13) . . . . ?
O3 C33 K2 C36 -114.5(7) . . . . ?
C34 C33 K2 C36 92.2(8) . . . . ?
C38 O17 Ag1 N2 117.8(10) . . . 8_575 ?
C38 O17 Ag1 O7 -35.0(12) . . . . ?
C38 O17 Ag1 O5 -113.0(10) . . . . ?
C38 O17 Ag1 Ag4 22.1(10) . . . . ?
C32 O7 Ag1 O17 106.1(9) . . . . ?
K2 O7 Ag1 O17 -67.4(8) . . . . ?
C32 O7 Ag1 N2 -41.5(9) . . . 8_575 ?
K2 O7 Ag1 N2 145.0(6) . . . 8_575 ?
C32 O7 Ag1 O5 -171.4(9) . . . . ?
K2 O7 Ag1 O5 15.1(6) . . . . ?
C32 O7 Ag1 Ag4 48.4(8) . . . . ?
K2 O7 Ag1 Ag4 -125.1(7) . . . . ?
C30 O5 Ag1 O17 139.5(9) . . . . ?
C30 O5 Ag1 N2 -117.2(9) . . . 8_575 ?
C30 O5 Ag1 O7 7.3(9) . . . . ?
C30 O5 Ag1 Ag4 66.6(9) . . . . ?
C40 O19 Ag2 N1 -46.6(7) . . . . ?
K1 O19 Ag2 N1 -174.0(3) . . . . ?
C40 O19 Ag2 O9 114.9(9) . . . . ?
K1 O19 Ag2 O9 -12.5(9) . . . . ?
C40 O19 Ag2 Cl' 96.0(7) . . . . ?
K1 O19 Ag2 Cl' -31.4(5) . . . . ?
C40 O19 Ag2 Ag3 155.5(6) . . . . ?
K1 O19 Ag2 Ag3 28.2(3) . . . . ?
C73 N1 Ag2 O19 84.3(4) . . . . ?
C75 N1 Ag2 O19 -32.8(6) . . . . ?
C74 N1 Ag2 O19 -151.0(6) . . . . ?
C73 N1 Ag2 O9 -87.4(5) . . . . ?
C75 N1 Ag2 O9 155.6(6) . . . . ?
C74 N1 Ag2 O9 37.4(6) . . . . ?
C73 N1 Ag2 Cl' -21.4(8) . . . . ?
C75 N1 Ag2 Cl' -138.4(7) . . . . ?
C74 N1 Ag2 Cl' 103.4(8) . . . . ?
C73 N1 Ag2 Ag3 -138.4(3) . . . . ?
C75 N1 Ag2 Ag3 104.6(5) . . . . ?
C74 N1 Ag2 Ag3 -13.6(8) . . . . ?
C34 O9 Ag2 O19 109.6(9) . . . . ?
K2 O9 Ag2 O19 -8.4(14) . . . . ?
C34 O9 Ag2 N1 -86.8(8) . . . . ?
K2 O9 Ag2 N1 155.3(8) . . . . ?
C34 O9 Ag2 Cl' 128.5(9) . . . . ?
K2 O9 Ag2 Cl' 10.5(8) . . . . ?
C34 O9 Ag2 Ag3 66.0(7) . . . . ?
K2 O9 Ag2 Ag3 -51.9(7) . . . . ?
C42 O21 Ag3 O11 -135.9(15) . . . . ?
K1 O21 Ag3 O11 94.9(16) . . . . ?
C42 O21 Ag3 Ag5 -95.1(8) . . . . ?
K1 O21 Ag3 Ag5 135.6(3) . . . . ?
C42 O21 Ag3 Ag6 178.8(7) . . . . ?
K1 O21 Ag3 Ag6 49.6(4) . . . . ?
C42 O21 Ag3 Ag6' 165.2(8) . . . . ?
K1 O21 Ag3 Ag6' 35.9(5) . . . . ?
C42 O21 Ag3 Ag2 65.9(8) . . . . ?
K1 O21 Ag3 Ag2 -63.3(3) . . . . ?
C42 O21 Ag3 K2 114.3(8) . . . . ?
K1 O21 Ag3 K2 -14.9(7) . . . . ?
C42 O21 Ag3 K1 129.2(9) . . . . ?
C36 O11 Ag3 O21 21(2) . . . . ?
K2 O11 Ag3 O21 -126.7(15) . . . . ?
C36 O11 Ag3 Ag5 -20.5(8) . . . . ?
K2 O11 Ag3 Ag5 -168.1(4) . . . . ?
C36 O11 Ag3 Ag6 68.9(8) . . . . ?
K2 O11 Ag3 Ag6 -78.7(4) . . . . ?
C36 O11 Ag3 Ag6' 81.5(9) . . . . ?
K2 O11 Ag3 Ag6' -66.1(4) . . . . ?
C36 O11 Ag3 Ag2 178.3(8) . . . . ?
K2 O11 Ag3 Ag2 30.7(4) . . . . ?
C36 O11 Ag3 K2 147.6(11) . . . . ?
C36 O11 Ag3 K1 99.4(9) . . . . ?
K2 O11 Ag3 K1 -48.3(6) . . . . ?
O19 Ag2 Ag3 O21 17.4(3) . . . . ?
N1 Ag2 Ag3 O21 -125.6(4) . . . . ?
O9 Ag2 Ag3 O21 179.1(4) . . . . ?
Cl' Ag2 Ag3 O21 93.6(3) . . . . ?
O19 Ag2 Ag3 O11 -158.4(3) . . . . ?
N1 Ag2 Ag3 O11 58.5(4) . . . . ?
O9 Ag2 Ag3 O11 3.3(4) . . . . ?
Cl' Ag2 Ag3 O11 -82.3(3) . . . . ?
O19 Ag2 Ag3 Ag5 94.1(2) . . . . ?
N1 Ag2 Ag3 Ag5 -49.0(4) . . . . ?
O9 Ag2 Ag3 Ag5 -104.2(3) . . . . ?
Cl' Ag2 Ag3 Ag5 170.3(2) . . . . ?
O19 Ag2 Ag3 Ag6 -86.1(2) . . . . ?
N1 Ag2 Ag3 Ag6 130.8(3) . . . . ?
O9 Ag2 Ag3 Ag6 75.6(3) . . . . ?
Cl' Ag2 Ag3 Ag6 -10.0(2) . . . . ?
O19 Ag2 Ag3 Ag6' -79.0(2) . . . . ?
N1 Ag2 Ag3 Ag6' 137.9(3) . . . . ?
O9 Ag2 Ag3 Ag6' 82.7(3) . . . . ?
Cl' Ag2 Ag3 Ag6' -2.8(2) . . . . ?
O19 Ag2 Ag3 K2 -142.34(18) . . . . ?
N1 Ag2 Ag3 K2 74.6(3) . . . . ?
O9 Ag2 Ag3 K2 19.3(3) . . . . ?
Cl' Ag2 Ag3 K2 -66.2(2) . . . . ?
O19 Ag2 Ag3 K1 -13.79(18) . . . . ?
N1 Ag2 Ag3 K1 -156.9(3) . . . . ?
O9 Ag2 Ag3 K1 147.9(3) . . . . ?
Cl' Ag2 Ag3 K1 62.4(2) . . . . ?
O11 K2 Ag3 O21 160.6(6) . . . . ?
O2 K2 Ag3 O21 -49.8(6) . . . . ?
O9 K2 Ag3 O21 -72.5(6) . . . . ?
O1 K2 Ag3 O21 73.2(5) . . . . ?
O4 K2 Ag3 O21 154.8(5) . . . . ?
O3 K2 Ag3 O21 -130.1(5) . . . . ?
O6 K2 Ag3 O21 73.6(5) . . . . ?
O7 K2 Ag3 O21 0.0(5) . . . . ?
C34 K2 Ag3 O21 -100.3(7) . . . . ?
C30 K2 Ag3 O21 57.2(5) . . . . ?
C36 K2 Ag3 O21 146.5(6) . . . . ?
C33 K2 Ag3 O21 -123.7(5) . . . . ?
O2 K2 Ag3 O11 149.5(5) . . . . ?
O9 K2 Ag3 O11 126.9(5) . . . . ?
O1 K2 Ag3 O11 -87.4(5) . . . . ?
O4 K2 Ag3 O11 -5.8(4) . . . . ?
O3 K2 Ag3 O11 69.3(4) . . . . ?
O6 K2 Ag3 O11 -87.0(5) . . . . ?
O7 K2 Ag3 O11 -160.6(4) . . . . ?
C34 K2 Ag3 O11 99.1(6) . . . . ?
C30 K2 Ag3 O11 -103.5(5) . . . . ?
C36 K2 Ag3 O11 -14.2(5) . . . . ?
C33 K2 Ag3 O11 75.7(5) . . . . ?
O11 K2 Ag3 Ag5 12.6(4) . . . . ?
O2 K2 Ag3 Ag5 162.1(3) . . . . ?
O9 K2 Ag3 Ag5 139.5(3) . . . . ?
O1 K2 Ag3 Ag5 -74.8(3) . . . . ?
O4 K2 Ag3 Ag5 6.73(18) . . . . ?
O3 K2 Ag3 Ag5 81.84(18) . . . . ?
O6 K2 Ag3 Ag5 -74.5(3) . . . . ?
O7 K2 Ag3 Ag5 -148.07(19) . . . . ?
C34 K2 Ag3 Ag5 111.7(5) . . . . ?
C30 K2 Ag3 Ag5 -90.9(2) . . . . ?
C36 K2 Ag3 Ag5 -1.6(3) . . . . ?
C33 K2 Ag3 Ag5 88.3(3) . . . . ?
O11 K2 Ag3 Ag6 86.9(4) . . . . ?
O2 K2 Ag3 Ag6 -123.6(3) . . . . ?
O9 K2 Ag3 Ag6 -146.2(4) . . . . ?
O1 K2 Ag3 Ag6 -0.5(3) . . . . ?
O4 K2 Ag3 Ag6 81.1(2) . . . . ?
O3 K2 Ag3 Ag6 156.2(2) . . . . ?
O6 K2 Ag3 Ag6 -0.1(3) . . . . ?
O7 K2 Ag3 Ag6 -73.7(3) . . . . ?
C34 K2 Ag3 Ag6 -174.0(5) . . . . ?
C30 K2 Ag3 Ag6 -16.6(3) . . . . ?
C36 K2 Ag3 Ag6 72.7(3) . . . . ?
C33 K2 Ag3 Ag6 162.6(3) . . . . ?
O11 K2 Ag3 Ag6' 103.7(5) . . . . ?
O2 K2 Ag3 Ag6' -106.8(4) . . . . ?
O9 K2 Ag3 Ag6' -129.4(5) . . . . ?
O1 K2 Ag3 Ag6' 16.3(4) . . . . ?
O4 K2 Ag3 Ag6' 97.8(4) . . . . ?
O3 K2 Ag3 Ag6' 172.9(4) . . . . ?
O6 K2 Ag3 Ag6' 16.6(4) . . . . ?
O7 K2 Ag3 Ag6' -57.0(4) . . . . ?
C34 K2 Ag3 Ag6' -157.2(6) . . . . ?
C30 K2 Ag3 Ag6' 0.2(4) . . . . ?
C36 K2 Ag3 Ag6' 89.5(5) . . . . ?
C33 K2 Ag3 Ag6' 179.4(4) . . . . ?
O11 K2 Ag3 Ag2 -150.0(4) . . . . ?
O2 K2 Ag3 Ag2 -0.5(3) . . . . ?
O9 K2 Ag3 Ag2 -23.1(3) . . . . ?
O1 K2 Ag3 Ag2 122.6(3) . . . . ?
O4 K2 Ag3 Ag2 -155.87(17) . . . . ?
O3 K2 Ag3 Ag2 -80.76(17) . . . . ?
O6 K2 Ag3 Ag2 122.9(3) . . . . ?
O7 K2 Ag3 Ag2 49.32(19) . . . . ?
C34 K2 Ag3 Ag2 -50.9(5) . . . . ?
C30 K2 Ag3 Ag2 106.5(2) . . . . ?
C36 K2 Ag3 Ag2 -164.2(3) . . . . ?
C33 K2 Ag3 Ag2 -74.3(3) . . . . ?
O11 K2 Ag3 K1 151.3(4) . . . . ?
O2 K2 Ag3 K1 -59.2(3) . . . . ?
O9 K2 Ag3 K1 -81.8(3) . . . . ?
O1 K2 Ag3 K1 63.9(3) . . . . ?
O4 K2 Ag3 K1 145.41(17) . . . . ?
O3 K2 Ag3 K1 -139.48(17) . . . . ?
O6 K2 Ag3 K1 64.2(3) . . . . ?
O7 K2 Ag3 K1 -9.4(2) . . . . ?
C34 K2 Ag3 K1 -109.7(5) . . . . ?
C30 K2 Ag3 K1 47.8(2) . . . . ?
C36 K2 Ag3 K1 137.1(3) . . . . ?
C33 K2 Ag3 K1 -133.0(3) . . . . ?
O23 K1 Ag3 O21 118.5(5) . . . . ?
O19 K1 Ag3 O21 -94.9(4) . . . . ?
O14 K1 Ag3 O21 -89.8(4) . . . . ?
O13 K1 Ag3 O21 140.4(5) . . . . ?
O16 K1 Ag3 O21 62.4(4) . . . . ?
O15 K1 Ag3 O21 -14.5(4) . . . . ?
O18 K1 Ag3 O21 -168.6(5) . . . . ?
C40 K1 Ag3 O21 -106.5(4) . . . . ?
C44 K1 Ag3 O21 93.7(5) . . . . ?
C42 K1 Ag3 O21 -23.1(5) . . . . ?
C38 K1 Ag3 O21 171.6(4) . . . . ?
O23 K1 Ag3 O11 -41.8(4) . . . . ?
O19 K1 Ag3 O11 104.8(4) . . . . ?
O14 K1 Ag3 O11 109.9(4) . . . . ?
O13 K1 Ag3 O11 -19.9(4) . . . . ?
O16 K1 Ag3 O11 -97.9(4) . . . . ?
O15 K1 Ag3 O11 -174.8(4) . . . . ?
O21 K1 Ag3 O11 -160.3(5) . . . . ?
O18 K1 Ag3 O11 31.0(4) . . . . ?
C40 K1 Ag3 O11 93.1(4) . . . . ?
C44 K1 Ag3 O11 -66.7(4) . . . . ?
C42 K1 Ag3 O11 176.6(5) . . . . ?
C38 K1 Ag3 O11 11.2(4) . . . . ?
O23 K1 Ag3 Ag5 68.3(2) . . . . ?
O19 K1 Ag3 Ag5 -145.06(19) . . . . ?
O14 K1 Ag3 Ag5 -140.0(2) . . . . ?
O13 K1 Ag3 Ag5 90.3(2) . . . . ?
O16 K1 Ag3 Ag5 12.24(16) . . . . ?
O15 K1 Ag3 Ag5 -64.63(16) . . . . ?
O21 K1 Ag3 Ag5 -50.2(4) . . . . ?
O18 K1 Ag3 Ag5 141.2(2) . . . . ?
C40 K1 Ag3 Ag5 -156.68(19) . . . . ?
C44 K1 Ag3 Ag5 43.5(3) . . . . ?
C42 K1 Ag3 Ag5 -73.3(3) . . . . ?
C38 K1 Ag3 Ag5 121.4(2) . . . . ?
O23 K1 Ag3 Ag6 -13.6(3) . . . . ?
O19 K1 Ag3 Ag6 133.0(2) . . . . ?
O14 K1 Ag3 Ag6 138.1(2) . . . . ?
O13 K1 Ag3 Ag6 8.3(2) . . . . ?
O16 K1 Ag3 Ag6 -69.73(17) . . . . ?
O15 K1 Ag3 Ag6 -146.59(17) . . . . ?
O21 K1 Ag3 Ag6 -132.1(4) . . . . ?
O18 K1 Ag3 Ag6 59.2(2) . . . . ?
C40 K1 Ag3 Ag6 121.4(2) . . . . ?
C44 K1 Ag3 Ag6 -38.5(3) . . . . ?
C42 K1 Ag3 Ag6 -155.2(3) . . . . ?
C38 K1 Ag3 Ag6 39.4(2) . . . . ?
O23 K1 Ag3 Ag6' -23.4(4) . . . . ?
O19 K1 Ag3 Ag6' 123.2(3) . . . . ?
O14 K1 Ag3 Ag6' 128.3(3) . . . . ?
O13 K1 Ag3 Ag6' -1.5(3) . . . . ?
O16 K1 Ag3 Ag6' -79.5(3) . . . . ?
O15 K1 Ag3 Ag6' -156.4(3) . . . . ?
O21 K1 Ag3 Ag6' -141.9(5) . . . . ?
O18 K1 Ag3 Ag6' 49.5(3) . . . . ?
C40 K1 Ag3 Ag6' 111.6(3) . . . . ?
C44 K1 Ag3 Ag6' -48.3(4) . . . . ?
C42 K1 Ag3 Ag6' -165.0(4) . . . . ?
C38 K1 Ag3 Ag6' 29.7(3) . . . . ?
O23 K1 Ag3 Ag2 -132.1(2) . . . . ?
O19 K1 Ag3 Ag2 14.53(18) . . . . ?
O14 K1 Ag3 Ag2 19.6(2) . . . . ?
O13 K1 Ag3 Ag2 -110.2(2) . . . . ?
O16 K1 Ag3 Ag2 171.82(16) . . . . ?
O15 K1 Ag3 Ag2 94.96(15) . . . . ?
O21 K1 Ag3 Ag2 109.4(4) . . . . ?
O18 K1 Ag3 Ag2 -59.2(2) . . . . ?
C40 K1 Ag3 Ag2 2.90(18) . . . . ?
C44 K1 Ag3 Ag2 -156.9(3) . . . . ?
C42 K1 Ag3 Ag2 86.3(3) . . . . ?
C38 K1 Ag3 Ag2 -79.0(2) . . . . ?
O23 K1 Ag3 K2 -69.3(2) . . . . ?
O19 K1 Ag3 K2 77.36(19) . . . . ?
O14 K1 Ag3 K2 82.5(2) . . . . ?
O13 K1 Ag3 K2 -47.3(2) . . . . ?
O16 K1 Ag3 K2 -125.34(16) . . . . ?
O15 K1 Ag3 K2 157.79(15) . . . . ?
O21 K1 Ag3 K2 172.2(4) . . . . ?
O18 K1 Ag3 K2 3.6(2) . . . . ?
C40 K1 Ag3 K2 65.74(19) . . . . ?
C44 K1 Ag3 K2 -94.1(3) . . . . ?
C42 K1 Ag3 K2 149.1(3) . . . . ?
C38 K1 Ag3 K2 -16.2(2) . . . . ?
C32 O8 Ag4 O18 11.4(18) . . . . ?
C32 O8 Ag4 O20 -112.5(12) . . . . ?
C32 O8 Ag4 O25 141.2(12) . . . . ?
C32 O8 Ag4 Cl' -15.8(13) . . . . ?
C32 O8 Ag4 Ag1 50.9(12) . . . . ?
C38 O18 Ag4 O8 65.9(13) . . . . ?
K1 O18 Ag4 O8 -95.5(8) . . . . ?
C38 O18 Ag4 O20 -164.5(10) . . . . ?
K1 O18 Ag4 O20 34.1(5) . . . . ?
C38 O18 Ag4 O25 -76.6(10) . . . . ?
K1 O18 Ag4 O25 122.0(7) . . . . ?
C38 O18 Ag4 Cl' 97.7(10) . . . . ?
K1 O18 Ag4 Cl' -63.7(6) . . . . ?
C38 O18 Ag4 Ag1 28.1(9) . . . . ?
K1 O18 Ag4 Ag1 -133.3(6) . . . . ?
C40 O20 Ag4 O8 143.1(7) . . . . ?
C40 O20 Ag4 O18 -8.5(7) . . . . ?
C40 O20 Ag4 O25 -84.5(8) . . . . ?
C40 O20 Ag4 Cl' 51.4(7) . . . . ?
C40 O20 Ag4 Ag1 42.1(10) . . . . ?
O40 O25 Ag4 O8 -87(3) 7_655 . . . ?
O40 O25 Ag4 O18 66(3) 7_655 . . . ?
O40 O25 Ag4 O20 157(3) 7_655 . . . ?
O40 O25 Ag4 Cl' 59(4) 7_655 . . . ?
O40 O25 Ag4 Ag1 -10(3) 7_655 . . . ?
O17 Ag1 Ag4 O8 -176.1(4) . . . . ?
N2 Ag1 Ag4 O8 85.4(4) 8_575 . . . ?
O7 Ag1 Ag4 O8 -36.5(4) . . . . ?
O5 Ag1 Ag4 O8 -97.7(4) . . . . ?
O17 Ag1 Ag4 O18 -17.8(4) . . . . ?
N2 Ag1 Ag4 O18 -116.3(3) 8_575 . . . ?
O7 Ag1 Ag4 O18 121.8(4) . . . . ?
O5 Ag1 Ag4 O18 60.6(4) . . . . ?
O17 Ag1 Ag4 O20 -69.4(7) . . . . ?
N2 Ag1 Ag4 O20 -168.0(6) 8_575 . . . ?
O7 Ag1 Ag4 O20 70.1(7) . . . . ?
O5 Ag1 Ag4 O20 9.0(7) . . . . ?
O17 Ag1 Ag4 O25 55.6(5) . . . . ?
N2 Ag1 Ag4 O25 -43.0(5) 8_575 . . . ?
O7 Ag1 Ag4 O25 -164.9(6) . . . . ?
O5 Ag1 Ag4 O25 134.0(5) . . . . ?
O17 Ag1 Ag4 Cl' -79.5(3) . . . . ?
N2 Ag1 Ag4 Cl' -178.0(3) 8_575 . . . ?
O7 Ag1 Ag4 Cl' 60.1(3) . . . . ?
O5 Ag1 Ag4 Cl' -1.1(3) . . . . ?
C36 O12 Ag5 Ag3 -26.9(11) . . . . ?
C36 O12 Ag5 Ag5 -144.0(11) . . . 5_567 ?
O21 Ag3 Ag5 O12 -154.9(4) . . . . ?
O11 Ag3 Ag5 O12 18.0(4) . . . . ?
Ag6 Ag3 Ag5 O12 -50.0(3) . . . . ?
Ag6' Ag3 Ag5 O12 -57.1(3) . . . . ?
Ag2 Ag3 Ag5 O12 129.8(3) . . . . ?
K2 Ag3 Ag5 O12 11.2(3) . . . . ?
K1 Ag3 Ag5 O12 -130.1(3) . . . . ?
O21 Ag3 Ag5 O26 17.5(6) . . . . ?
O11 Ag3 Ag5 O26 -169.7(6) . . . . ?
Ag6 Ag3 Ag5 O26 122.3(5) . . . . ?
Ag6' Ag3 Ag5 O26 115.3(5) . . . . ?
Ag2 Ag3 Ag5 O26 -57.9(5) . . . . ?
K2 Ag3 Ag5 O26 -176.4(5) . . . . ?
K1 Ag3 Ag5 O26 42.3(5) . . . . ?
O21 Ag3 Ag5 Ag5 -72.0(2) . . . 5_567 ?
O11 Ag3 Ag5 Ag5 100.9(2) . . . 5_567 ?
Ag6 Ag3 Ag5 Ag5 32.90(13) . . . 5_567 ?
Ag6' Ag3 Ag5 Ag5 25.82(15) . . . 5_567 ?
Ag2 Ag3 Ag5 Ag5 -147.30(12) . . . 5_567 ?
K2 Ag3 Ag5 Ag5 94.16(9) . . . 5_567 ?
K1 Ag3 Ag5 Ag5 -47.16(9) . . . 5_567 ?
C30 O6 Ag6 O24 -166(2) . . . . ?
Ag6' O6 Ag6 O24 154(3) . . . . ?
K2 O6 Ag6 O24 68(3) . . . . ?
C30 O6 Ag6 Cl 63.8(10) . . . . ?
Ag6' O6 Ag6 Cl 24.2(7) . . . . ?
K2 O6 Ag6 Cl -62.4(5) . . . . ?
C30 O6 Ag6 Ag3 126.0(10) . . . . ?
Ag6' O6 Ag6 Ag3 86.3(8) . . . . ?
K2 O6 Ag6 Ag3 -0.3(6) . . . . ?
C30 O6 Ag6 K2 126.3(13) . . . . ?
Ag6' O6 Ag6 K2 86.6(8) . . . . ?
C44 O24 Ag6 O6 -156(2) . . . . ?
Ag6' O24 Ag6 O6 -154(3) . . . . ?
C44 O24 Ag6 Cl -28.3(10) . . . . ?
Ag6' O24 Ag6 Cl -26.0(7) . . . . ?
C44 O24 Ag6 Ag3 -84.7(9) . . . . ?
Ag6' O24 Ag6 Ag3 -82.4(8) . . . . ?
C44 O24 Ag6 K2 -103.5(10) . . . . ?
Ag6' O24 Ag6 K2 -101.2(11) . . . . ?
O21 Ag3 Ag6 O6 -153.1(5) . . . . ?
O11 Ag3 Ag6 O6 35.2(4) . . . . ?
Ag5 Ag3 Ag6 O6 116.3(4) . . . . ?
Ag6' Ag3 Ag6 O6 -91.0(6) . . . . ?
Ag2 Ag3 Ag6 O6 -63.6(4) . . . . ?
K2 Ag3 Ag6 O6 0.2(4) . . . . ?
K1 Ag3 Ag6 O6 -128.3(4) . . . . ?
O21 Ag3 Ag6 O24 39.9(4) . . . . ?
O11 Ag3 Ag6 O24 -131.8(4) . . . . ?
Ag5 Ag3 Ag6 O24 -50.7(3) . . . . ?
Ag6' Ag3 Ag6 O24 102.0(7) . . . . ?
Ag2 Ag3 Ag6 O24 129.4(3) . . . . ?
K2 Ag3 Ag6 O24 -166.8(4) . . . . ?
K1 Ag3 Ag6 O24 64.7(3) . . . . ?
O21 Ag3 Ag6 Cl -78.3(3) . . . . ?
O11 Ag3 Ag6 Cl 110.0(3) . . . . ?
Ag5 Ag3 Ag6 Cl -168.9(2) . . . . ?
Ag6' Ag3 Ag6 Cl -16.2(5) . . . . ?
Ag2 Ag3 Ag6 Cl 11.2(2) . . . . ?
K2 Ag3 Ag6 Cl 75.0(2) . . . . ?
K1 Ag3 Ag6 Cl -53.5(2) . . . . ?
O21 Ag3 Ag6 K2 -153.3(2) . . . . ?
O11 Ag3 Ag6 K2 35.0(2) . . . . ?
Ag5 Ag3 Ag6 K2 116.15(10) . . . . ?
Ag6' Ag3 Ag6 K2 -91.2(5) . . . . ?
Ag2 Ag3 Ag6 K2 -63.77(13) . . . . ?
K1 Ag3 Ag6 K2 -128.48(10) . . . . ?
O11 K2 Ag6 O6 139.9(7) . . . . ?
O2 K2 Ag6 O6 -71.9(7) . . . . ?
O9 K2 Ag6 O6 -152.1(7) . . . . ?
O1 K2 Ag6 O6 0.0(6) . . . . ?
O4 K2 Ag6 O6 79.5(6) . . . . ?
O3 K2 Ag6 O6 145.9(6) . . . . ?
O7 K2 Ag6 O6 -79.2(6) . . . . ?
C34 K2 Ag6 O6 -175.0(7) . . . . ?
C30 K2 Ag6 O6 -23.2(6) . . . . ?
C36 K2 Ag6 O6 114.7(7) . . . . ?
C33 K2 Ag6 O6 162.5(6) . . . . ?
O11 K2 Ag6 O24 -21.2(6) . . . . ?
O2 K2 Ag6 O24 127.0(6) . . . . ?
O9 K2 Ag6 O24 46.8(7) . . . . ?
O1 K2 Ag6 O24 -161.1(6) . . . . ?
O4 K2 Ag6 O24 -81.6(6) . . . . ?
O3 K2 Ag6 O24 -15.2(8) . . . . ?
O6 K2 Ag6 O24 -161.1(10) . . . . ?
O7 K2 Ag6 O24 119.7(7) . . . . ?
C34 K2 Ag6 O24 23.9(7) . . . . ?
C30 K2 Ag6 O24 175.7(8) . . . . ?
C36 K2 Ag6 O24 -46.5(6) . . . . ?
C33 K2 Ag6 O24 1.4(7) . . . . ?
O11 K2 Ag6 Cl -111.1(3) . . . . ?
O2 K2 Ag6 Cl 37.1(4) . . . . ?
O9 K2 Ag6 Cl -43.1(4) . . . . ?
O1 K2 Ag6 Cl 108.9(3) . . . . ?
O4 K2 Ag6 Cl -171.5(3) . . . . ?
O3 K2 Ag6 Cl -105.2(4) . . . . ?
O6 K2 Ag6 Cl 109.0(6) . . . . ?
O7 K2 Ag6 Cl 29.8(3) . . . . ?
C34 K2 Ag6 Cl -66.0(4) . . . . ?
C30 K2 Ag6 Cl 85.8(4) . . . . ?
C36 K2 Ag6 Cl -136.4(3) . . . . ?
C33 K2 Ag6 Cl -88.5(3) . . . . ?
O11 K2 Ag6 Ag3 -40.4(2) . . . . ?
O2 K2 Ag6 Ag3 107.8(3) . . . . ?
O9 K2 Ag6 Ag3 27.7(3) . . . . ?
O1 K2 Ag6 Ag3 179.7(2) . . . . ?
O4 K2 Ag6 Ag3 -100.8(2) . . . . ?
O3 K2 Ag6 Ag3 -34.4(3) . . . . ?
O6 K2 Ag6 Ag3 179.7(7) . . . . ?
O7 K2 Ag6 Ag3 100.5(3) . . . . ?
C34 K2 Ag6 Ag3 4.7(4) . . . . ?
C30 K2 Ag6 Ag3 156.5(4) . . . . ?
C36 K2 Ag6 Ag3 -65.6(3) . . . . ?
C33 K2 Ag6 Ag3 -17.8(3) . . . . ?
O6 Ag6 Cl K1 176.5(3) . . . . ?
O24 Ag6 Cl K1 7.1(5) . . . . ?
Ag3 Ag6 Cl K1 67.68(18) . . . . ?
K2 Ag6 Cl K1 143.7(2) . . . . ?
O23 K1 Cl Ag6 23.8(4) . . . . ?
O19 K1 Cl Ag6 -137.4(3) . . . . ?
O14 K1 Cl Ag6 174.2(3) . . . . ?
O13 K1 Cl Ag6 93.7(3) . . . . ?
O16 K1 Cl Ag6 14.1(3) . . . . ?
O15 K1 Cl Ag6 -74.0(5) . . . . ?
O21 K1 Cl Ag6 -60.8(3) . . . . ?
O18 K1 Cl Ag6 141.7(5) . . . . ?
C40 K1 Cl Ag6 -158.9(3) . . . . ?
C44 K1 Cl Ag6 5.2(3) . . . . ?
C42 K1 Cl Ag6 -75.6(3) . . . . ?
C38 K1 Cl Ag6 115.0(5) . . . . ?
C44 O23 Ag6' O24 2.4(7) . . . . ?
K1 O23 Ag6' O24 -125.9(8) . . . . ?
C44 O23 Ag6' Cl' 137.0(9) . . . . ?
K1 O23 Ag6' Cl' 8.7(9) . . . . ?
K1 O23 Ag6' C44 -128.2(10) . . . . ?
C44 O23 Ag6' Ag3 73.6(7) . . . . ?
K1 O23 Ag6' Ag3 -54.6(7) . . . . ?
C44 O23 Ag6' K2 104.1(12) . . . . ?
K1 O23 Ag6' K2 -24.2(15) . . . . ?
C30 O6 Ag6' O24 -151.0(9) . . . . ?
Ag6 O6 Ag6' O24 -6.2(6) . . . . ?
K2 O6 Ag6' O24 97.6(7) . . . . ?
C30 O6 Ag6' Cl' 78.8(10) . . . . ?
Ag6 O6 Ag6' Cl' -136.5(11) . . . . ?
K2 O6 Ag6' Cl' -32.7(8) . . . . ?
C30 O6 Ag6' C44 -155.6(11) . . . . ?
Ag6 O6 Ag6' C44 -10.8(10) . . . . ?
K2 O6 Ag6' C44 93.0(12) . . . . ?
C30 O6 Ag6' Ag3 141.1(9) . . . . ?
Ag6 O6 Ag6' Ag3 -74.1(8) . . . . ?
K2 O6 Ag6' Ag3 29.7(7) . . . . ?
C30 O6 Ag6' K2 111.4(10) . . . . ?
Ag6 O6 Ag6' K2 -103.8(8) . . . . ?
C44 O24 Ag6' O23 -2.3(7) . . . . ?
Ag6 O24 Ag6' O23 180.0(9) . . . . ?
C44 O24 Ag6' O6 -175.7(8) . . . . ?
Ag6 O24 Ag6' O6 6.6(7) . . . . ?
C44 O24 Ag6' Cl' -53.7(10) . . . . ?
Ag6 O24 Ag6' Cl' 128.6(11) . . . . ?
Ag6 O24 Ag6' C44 -177.7(11) . . . . ?
C44 O24 Ag6' Ag3 -92.8(8) . . . . ?
Ag6 O24 Ag6' Ag3 89.5(8) . . . . ?
C44 O24 Ag6' K2 -133.2(8) . . . . ?
Ag6 O24 Ag6' K2 49.1(8) . . . . ?
O24 C44 Ag6' O23 175.8(13) . . . . ?
K1 C44 Ag6' O23 26.6(6) . . . . ?
O23 C44 Ag6' O6 -167.9(11) . . . . ?
O24 C44 Ag6' O6 7.9(15) . . . . ?
K1 C44 Ag6' O6 -141.3(10) . . . . ?
O23 C44 Ag6' O24 -175.8(13) . . . . ?
K1 C44 Ag6' O24 -149.2(9) . . . . ?
O23 C44 Ag6' Cl' -42.6(9) . . . . ?
O24 C44 Ag6' Cl' 133.2(10) . . . . ?
K1 C44 Ag6' Cl' -16.0(6) . . . . ?
O23 C44 Ag6' Ag3 -99.1(7) . . . . ?
O24 C44 Ag6' Ag3 76.7(8) . . . . ?
K1 C44 Ag6' Ag3 -72.4(3) . . . . ?
O23 C44 Ag6' K2 -108.2(10) . . . . ?
O24 C44 Ag6' K2 67.6(12) . . . . ?
K1 C44 Ag6' K2 -81.5(9) . . . . ?
O21 Ag3 Ag6' O23 1.7(5) . . . . ?
O11 Ag3 Ag6' O23 -168.8(5) . . . . ?
Ag5 Ag3 Ag6' O23 -91.2(5) . . . . ?
Ag6 Ag3 Ag6' O23 -118.9(9) . . . . ?
Ag2 Ag3 Ag6' O23 86.5(4) . . . . ?
K2 Ag3 Ag6' O23 159.2(6) . . . . ?
K1 Ag3 Ag6' O23 21.6(4) . . . . ?
O21 Ag3 Ag6' O6 -175.3(5) . . . . ?
O11 Ag3 Ag6' O6 14.1(5) . . . . ?
Ag5 Ag3 Ag6' O6 91.7(5) . . . . ?
Ag6 Ag3 Ag6' O6 64.1(5) . . . . ?
Ag2 Ag3 Ag6' O6 -90.6(6) . . . . ?
K2 Ag3 Ag6' O6 -17.9(4) . . . . ?
K1 Ag3 Ag6' O6 -155.5(6) . . . . ?
O21 Ag3 Ag6' O24 58.5(4) . . . . ?
O11 Ag3 Ag6' O24 -112.0(4) . . . . ?
Ag5 Ag3 Ag6' O24 -34.4(4) . . . . ?
Ag6 Ag3 Ag6' O24 -62.1(7) . . . . ?
Ag2 Ag3 Ag6' O24 143.3(3) . . . . ?
K2 Ag3 Ag6' O24 -144.0(4) . . . . ?
K1 Ag3 Ag6' O24 78.4(3) . . . . ?
O21 Ag3 Ag6' Cl' -81.8(3) . . . . ?
O11 Ag3 Ag6' Cl' 107.7(3) . . . . ?
Ag5 Ag3 Ag6' Cl' -174.7(2) . . . . ?
Ag6 Ag3 Ag6' Cl' 157.7(6) . . . . ?
Ag2 Ag3 Ag6' Cl' 3.0(2) . . . . ?
K2 Ag3 Ag6' Cl' 75.7(2) . . . . ?
K1 Ag3 Ag6' Cl' -61.9(3) . . . . ?
O21 Ag3 Ag6' C44 29.0(5) . . . . ?
O11 Ag3 Ag6' C44 -141.5(5) . . . . ?
Ag5 Ag3 Ag6' C44 -63.9(4) . . . . ?
Ag6 Ag3 Ag6' C44 -91.6(8) . . . . ?
Ag2 Ag3 Ag6' C44 113.7(4) . . . . ?
K2 Ag3 Ag6' C44 -173.5(5) . . . . ?
K1 Ag3 Ag6' C44 48.9(4) . . . . ?
O21 Ag3 Ag6' K2 -157.5(2) . . . . ?
O11 Ag3 Ag6' K2 32.0(2) . . . . ?
Ag5 Ag3 Ag6' K2 109.58(13) . . . . ?
Ag6 Ag3 Ag6' K2 81.9(5) . . . . ?
Ag2 Ag3 Ag6' K2 -72.75(16) . . . . ?
K1 Ag3 Ag6' K2 -137.6(2) . . . . ?
O11 K2 Ag6' O23 -67.6(10) . . . . ?
O2 K2 Ag6' O23 83.1(11) . . . . ?
O9 K2 Ag6' O23 7.4(11) . . . . ?
O1 K2 Ag6' O23 158.7(11) . . . . ?
O4 K2 Ag6' O23 -121.7(11) . . . . ?
O3 K2 Ag6' O23 -43.3(13) . . . . ?
O6 K2 Ag6' O23 179.7(15) . . . . ?
O7 K2 Ag6' O23 80.8(11) . . . . ?
C34 K2 Ag6' O23 -14.9(11) . . . . ?
C30 K2 Ag6' O23 147.8(14) . . . . ?
C36 K2 Ag6' O23 -89.9(11) . . . . ?
C33 K2 Ag6' O23 -33.1(12) . . . . ?
O11 K2 Ag6' O6 112.7(7) . . . . ?
O2 K2 Ag6' O6 -96.6(7) . . . . ?
O9 K2 Ag6' O6 -172.3(7) . . . . ?
O1 K2 Ag6' O6 -21.0(7) . . . . ?
O4 K2 Ag6' O6 58.6(7) . . . . ?
O3 K2 Ag6' O6 137.0(6) . . . . ?
O7 K2 Ag6' O6 -98.9(7) . . . . ?
C34 K2 Ag6' O6 165.4(7) . . . . ?
C30 K2 Ag6' O6 -31.9(6) . . . . ?
C36 K2 Ag6' O6 90.4(7) . . . . ?
C33 K2 Ag6' O6 147.2(6) . . . . ?
O11 K2 Ag6' O24 5.4(5) . . . . ?
O2 K2 Ag6' O24 156.0(5) . . . . ?
O9 K2 Ag6' O24 80.3(6) . . . . ?
O1 K2 Ag6' O24 -128.4(5) . . . . ?
O4 K2 Ag6' O24 -48.7(5) . . . . ?
O3 K2 Ag6' O24 29.6(8) . . . . ?
O6 K2 Ag6' O24 -107.4(9) . . . . ?
O7 K2 Ag6' O24 153.7(5) . . . . ?
C34 K2 Ag6' O24 58.1(6) . . . . ?
C30 K2 Ag6' O24 -139.2(8) . . . . ?
C36 K2 Ag6' O24 -17.0(5) . . . . ?
C33 K2 Ag6' O24 39.9(6) . . . . ?
O11 K2 Ag6' Cl' -102.7(5) . . . . ?
O2 K2 Ag6' Cl' 47.9(5) . . . . ?
O9 K2 Ag6' Cl' -27.7(6) . . . . ?
O1 K2 Ag6' Cl' 123.5(5) . . . . ?
O4 K2 Ag6' Cl' -156.8(5) . . . . ?
O3 K2 Ag6' Cl' -78.5(7) . . . . ?
O6 K2 Ag6' Cl' 144.5(9) . . . . ?
O7 K2 Ag6' Cl' 45.7(5) . . . . ?
C34 K2 Ag6' Cl' -50.0(6) . . . . ?
C30 K2 Ag6' Cl' 112.7(7) . . . . ?
C36 K2 Ag6' Cl' -125.1(5) . . . . ?
C33 K2 Ag6' Cl' -68.2(6) . . . . ?
O11 K2 Ag6' C44 -25.8(9) . . . . ?
O2 K2 Ag6' C44 124.9(9) . . . . ?
O9 K2 Ag6' C44 49.2(10) . . . . ?
O1 K2 Ag6' C44 -159.5(9) . . . . ?
O4 K2 Ag6' C44 -79.9(9) . . . . ?
O3 K2 Ag6' C44 -1.5(12) . . . . ?
O6 K2 Ag6' C44 -138.5(14) . . . . ?
O7 K2 Ag6' C44 122.6(9) . . . . ?
C34 K2 Ag6' C44 26.9(10) . . . . ?
C30 K2 Ag6' C44 -170.4(12) . . . . ?
C36 K2 Ag6' C44 -48.1(9) . . . . ?
C33 K2 Ag6' C44 8.7(11) . . . . ?
O11 K2 Ag6' Ag3 -35.1(3) . . . . ?
O2 K2 Ag6' Ag3 115.5(3) . . . . ?
O9 K2 Ag6' Ag3 39.9(4) . . . . ?
O1 K2 Ag6' Ag3 -168.9(3) . . . . ?
O4 K2 Ag6' Ag3 -89.2(3) . . . . ?
O3 K2 Ag6' Ag3 -10.9(6) . . . . ?
O6 K2 Ag6' Ag3 -147.9(8) . . . . ?
O7 K2 Ag6' Ag3 113.3(3) . . . . ?
C34 K2 Ag6' Ag3 17.6(4) . . . . ?
C30 K2 Ag6' Ag3 -179.7(6) . . . . ?
C36 K2 Ag6' Ag3 -57.5(3) . . . . ?
C33 K2 Ag6' Ag3 -0.6(4) . . . . ?
O23 Ag6' Cl' Ag4 89.4(7) . . . . ?
O6 Ag6' Cl' Ag4 -93.5(7) . . . . ?
O24 Ag6' Cl' Ag4 130.1(7) . . . . ?
C44 Ag6' Cl' Ag4 107.6(7) . . . . ?
Ag3 Ag6' Cl' Ag4 171.5(6) . . . . ?
K2 Ag6' Cl' Ag4 -113.0(5) . . . . ?
O23 Ag6' Cl' Ag2 -87.4(6) . . . . ?
O6 Ag6' Cl' Ag2 89.8(7) . . . . ?
O24 Ag6' Cl' Ag2 -46.7(8) . . . . ?
C44 Ag6' Cl' Ag2 -69.1(7) . . . . ?
Ag3 Ag6' Cl' Ag2 -5.2(4) . . . . ?
K2 Ag6' Cl' Ag2 70.3(5) . . . . ?
O23 Ag6' Cl' K1 -4.3(4) . . . . ?
O6 Ag6' Cl' K1 172.8(5) . . . . ?
O24 Ag6' Cl' K1 36.4(7) . . . . ?
C44 Ag6' Cl' K1 13.9(6) . . . . ?
Ag3 Ag6' Cl' K1 77.8(2) . . . . ?
K2 Ag6' Cl' K1 153.3(4) . . . . ?
O8 Ag4 Cl' Ag6' 101.1(6) . . . . ?
O18 Ag4 Cl' Ag6' -61.4(5) . . . . ?
O20 Ag4 Cl' Ag6' -147.0(5) . . . . ?
O25 Ag4 Cl' Ag6' -53.4(9) . . . . ?
Ag1 Ag4 Cl' Ag6' 30.2(5) . . . . ?
O8 Ag4 Cl' Ag2 -81.1(4) . . . . ?
O18 Ag4 Cl' Ag2 116.4(3) . . . . ?
O20 Ag4 Cl' Ag2 30.8(2) . . . . ?
O25 Ag4 Cl' Ag2 124.4(7) . . . . ?
Ag1 Ag4 Cl' Ag2 -152.0(2) . . . . ?
O8 Ag4 Cl' K1 -166.6(4) . . . . ?
O18 Ag4 Cl' K1 31.0(2) . . . . ?
O20 Ag4 Cl' K1 -54.7(3) . . . . ?
O25 Ag4 Cl' K1 38.9(8) . . . . ?
Ag1 Ag4 Cl' K1 122.6(3) . . . . ?
O19 Ag2 Cl' Ag6' 101.1(5) . . . . ?
N1 Ag2 Cl' Ag6' -139.9(5) . . . . ?
O9 Ag2 Cl' Ag6' -70.2(6) . . . . ?
Ag3 Ag2 Cl' Ag6' 5.3(4) . . . . ?
O19 Ag2 Cl' Ag4 -76.8(2) . . . . ?
N1 Ag2 Cl' Ag4 42.2(6) . . . . ?
O9 Ag2 Cl' Ag4 111.9(3) . . . . ?
Ag3 Ag2 Cl' Ag4 -172.7(2) . . . . ?
O19 Ag2 Cl' K1 16.9(2) . . . . ?
N1 Ag2 Cl' K1 135.9(3) . . . . ?
O9 Ag2 Cl' K1 -154.4(4) . . . . ?
Ag3 Ag2 Cl' K1 -78.9(2) . . . . ?
O23 K1 Cl' Ag6' 4.7(5) . . . . ?
O19 K1 Cl' Ag6' -156.6(7) . . . . ?
O14 K1 Cl' Ag6' 158.6(5) . . . . ?
O13 K1 Cl' Ag6' 75.5(6) . . . . ?
O16 K1 Cl' Ag6' -8.5(7) . . . . ?
O15 K1 Cl' Ag6' -109.4(6) . . . . ?
O21 K1 Cl' Ag6' -76.8(5) . . . . ?
O18 K1 Cl' Ag6' 106.5(7) . . . . ?
C40 K1 Cl' Ag6' 179.9(6) . . . . ?
C44 K1 Cl' Ag6' -12.3(5) . . . . ?
C42 K1 Cl' Ag6' -95.3(6) . . . . ?
C38 K1 Cl' Ag6' 82.4(6) . . . . ?
O23 K1 Cl' Ag4 -137.5(5) . . . . ?
O19 K1 Cl' Ag4 61.2(3) . . . . ?
O14 K1 Cl' Ag4 16.4(4) . . . . ?
O13 K1 Cl' Ag4 -66.7(3) . . . . ?
O16 K1 Cl' Ag4 -150.7(3) . . . . ?
O15 K1 Cl' Ag4 108.4(4) . . . . ?
O21 K1 Cl' Ag4 141.0(4) . . . . ?
O18 K1 Cl' Ag4 -35.6(4) . . . . ?
C40 K1 Cl' Ag4 37.7(3) . . . . ?
C44 K1 Cl' Ag4 -154.4(4) . . . . ?
C42 K1 Cl' Ag4 122.5(4) . . . . ?
C38 K1 Cl' Ag4 -59.7(4) . . . . ?
O23 K1 Cl' Ag2 142.9(5) . . . . ?
O19 K1 Cl' Ag2 -18.4(3) . . . . ?
O14 K1 Cl' Ag2 -63.2(4) . . . . ?
O13 K1 Cl' Ag2 -146.3(3) . . . . ?
O16 K1 Cl' Ag2 129.7(3) . . . . ?
O15 K1 Cl' Ag2 28.8(6) . . . . ?
O21 K1 Cl' Ag2 61.4(4) . . . . ?
O18 K1 Cl' Ag2 -115.2(6) . . . . ?
C40 K1 Cl' Ag2 -41.9(3) . . . . ?
C44 K1 Cl' Ag2 125.9(5) . . . . ?
C42 K1 Cl' Ag2 42.9(4) . . . . ?
C38 K1 Cl' Ag2 -139.3(6) . . . . ?
